data_2102996
loop_
_publ_author_name
'Prinz, Sebastian'
'Sparta, Karine M.'
'Roth, Georg'

_publ_section_title
;
 Temperature dependence of the <i>A</i>V~3~O~7~ (<i>A</i> = Ca, Sr)
 structure
;
_journal_coeditor_code BM5051
_journal_issue 6
_journal_name_full 'Acta Crystallographica Section B'
_journal_page_first 836
_journal_page_last 842
_journal_paper_doi 10.1107/S0108768107050550
_journal_volume 63
_journal_year 2007
_chemical_formula_moiety 'O7 V3, Sr'
_chemical_formula_sum 'O7 Sr V3'
_chemical_formula_weight 352.44
_chemical_name_systematic
;
 ?
;
_space_group_IT_number 59
_symmetry_cell_setting orthorhombic
_symmetry_space_group_name_Hall '-P 2ab 2a'
_symmetry_space_group_name_H-M 'P m m n :2'
_atom_sites_solution_hydrogens none
_atom_sites_solution_primary direct
_atom_sites_solution_secondary difmap
_audit_creation_method SHELXL-97
_cell_angle_alpha 90.00
_cell_angle_beta 90.00
_cell_angle_gamma 90.00
_cell_formula_units_Z 2
_cell_length_a 5.2909(8)
_cell_length_b 10.544(2)
_cell_length_c 5.2763(9)
_cell_measurement_reflns_used 11695
_cell_measurement_temperature 150.0(10)
_cell_measurement_theta_max 32.09
_cell_measurement_theta_min 3.85
_cell_volume 294.35(9)
_computing_cell_refinement 'X-AREA (Stoe, 2002)'
_computing_data_collection 'X-Pose (Stoe, 2002)'
_computing_data_reduction 'X-RED (Stoe, 1996)'
_computing_molecular_graphics 'SHELXS-97 (Sheldrick, 1997)'
_computing_publication_material 'WinGX 1.64.05 (Farrugia, 1999)'
_computing_structure_refinement 'SHELXL-97 (Sheldrick, 1997)'
_computing_structure_solution 'SHELXS-97 (Sheldrick, 1997)'
_diffrn_ambient_temperature 150.0(10)
_diffrn_detector_area_resol_mean 0
_diffrn_measured_fraction_theta_full 0.982
_diffrn_measured_fraction_theta_max 0.982
_diffrn_measurement_device_type 'STOE IPDS 2'
_diffrn_measurement_method 'Rotation method'
_diffrn_radiation_monochromator graphite
_diffrn_radiation_source 'fine-focus sealed tube'
_diffrn_radiation_type MoK\a
_diffrn_radiation_wavelength 0.71073
_diffrn_reflns_av_R_equivalents 0.0704
_diffrn_reflns_av_sigmaI/netI 0.0210
_diffrn_reflns_limit_h_max 6
_diffrn_reflns_limit_h_min -5
_diffrn_reflns_limit_k_max 12
_diffrn_reflns_limit_k_min -12
_diffrn_reflns_limit_l_max 6
_diffrn_reflns_limit_l_min -6
_diffrn_reflns_number 5332
_diffrn_reflns_theta_full 25.85
_diffrn_reflns_theta_max 25.85
_diffrn_reflns_theta_min 3.86
_diffrn_standards_decay_% 0
_diffrn_standards_interval_count 0
_diffrn_standards_interval_time 0
_diffrn_standards_number 0
_exptl_absorpt_coefficient_mu 13.608
_exptl_absorpt_correction_T_max 0.5671
_exptl_absorpt_correction_T_min 0.2166
_exptl_absorpt_correction_type numerical
_exptl_absorpt_process_details 'X-SHAPE (Stoe & Cie, 1996)'
_exptl_crystal_colour brown
_exptl_crystal_density_diffrn 3.977
_exptl_crystal_density_method 'not measured'
_exptl_crystal_description needle
_exptl_crystal_F_000 326
_exptl_crystal_size_max 0.15
_exptl_crystal_size_mid 0.1
_exptl_crystal_size_min 0.02
_refine_diff_density_max 0.595
_refine_diff_density_min -1.238
_refine_ls_extinction_method none
_refine_ls_goodness_of_fit_ref 1.325
_refine_ls_hydrogen_treatment none
_refine_ls_matrix_type full
_refine_ls_number_parameters 24
_refine_ls_number_reflns 334
_refine_ls_number_restraints 0
_refine_ls_restrained_S_all 1.325
_refine_ls_R_factor_all 0.0362
_refine_ls_R_factor_gt 0.0339
_refine_ls_shift/su_max 0.000
_refine_ls_shift/su_mean 0.000
_refine_ls_structure_factor_coef Fsqd
_refine_ls_weighting_details 'calc w=1/[\s^2^(Fo^2^)+(0.0410P)^2^+0.4275P] where P=(Fo^2^+2Fc^2^)/3'
_refine_ls_weighting_scheme calc
_refine_ls_wR_factor_gt 0.0789
_refine_ls_wR_factor_ref 0.0799
_reflns_number_gt 320
_reflns_number_total 334
_reflns_threshold_expression >2sigma(I)
_cod_data_source_file bm5051.cif
_cod_data_source_block SrV3O7_150K
_cod_original_cell_volume 294.34(9)
_cod_original_sg_symbol_H-M 'P m m n'
_cod_database_code 2102996

loop_
_symmetry_equiv_pos_as_xyz
'x, y, z'
'-x+1/2, -y+1/2, z'
'x+1/2, -y, -z'
'-x, y+1/2, -z'
'-x, -y, -z'
'x-1/2, y-1/2, -z'
'-x-1/2, y, z'
'x, -y-1/2, z'

loop_
_atom_site_type_symbol
_atom_site_label
_atom_site_fract_x
_atom_site_fract_y
_atom_site_fract_z
_atom_site_U_iso_or_equiv
_atom_site_adp_type
_atom_site_calc_flag
_atom_site_refinement_flags
_atom_site_occupancy
Sr Sr1 0.2500 0.7500 0.14892(16) 0.0144(3) Uani d S 1
V V1 0.2500 0.51507(10) 0.6213(2) 0.0125(3) Uani d S 1
V V2 -0.2500 0.7500 0.5928(3) 0.0124(4) Uani d S 1
O O1 -0.2500 0.7500 -0.1015(12) 0.0168(14) Uiso d S 1
O O2 0.2500 0.5447(4) -0.0776(9) 0.0185(10) Uiso d S 1
O O3 -0.0117(5) 0.6207(3) 0.4644(6) 0.0137(7) Uiso d . 1

loop_
_atom_site_aniso_label
_atom_site_aniso_U_11
_atom_site_aniso_U_22
_atom_site_aniso_U_33
_atom_site_aniso_U_12
_atom_site_aniso_U_13
_atom_site_aniso_U_23
Sr1 0.0117(5) 0.0128(5) 0.0188(5) 0.000 0.000 0.000
V1 0.0079(6) 0.0106(6) 0.0190(6) 0.000 0.000 -0.0003(4)
V2 0.0088(7) 0.0110(8) 0.0174(8) 0.000 0.000 0.000

loop_
_atom_type_symbol
_atom_type_description
_atom_type_scat_dispersion_real
_atom_type_scat_dispersion_imag
_atom_type_scat_source
O O 0.0106 0.0060 'International Tables Vol C Tables 4.2.6.8 and 6.1.1.4'
V V 0.3005 0.5294 'International Tables Vol C Tables 4.2.6.8 and 6.1.1.4'
Sr Sr -1.5307 3.2498 'International Tables Vol C Tables 4.2.6.8 and 6.1.1.4'

loop_
_geom_angle_atom_site_label_1
_geom_angle_atom_site_label_2
_geom_angle_atom_site_label_3
_geom_angle_site_symmetry_1
_geom_angle_site_symmetry_3
_geom_angle
O2 Sr1 O2 . 2_565 122.2(2)
O2 Sr1 O3 . 2_565 141.35(9)
O2 Sr1 O3 2_565 2_565 81.25(11)
O2 Sr1 O3 . 8_575 141.35(9)
O2 Sr1 O3 2_565 8_575 81.25(11)
O3 Sr1 O3 2_565 8_575 65.52(13)
O2 Sr1 O3 . 7_655 81.25(11)
O2 Sr1 O3 2_565 7_655 141.35(9)
O3 Sr1 O3 2_565 7_655 64.40(13)
O3 Sr1 O3 8_575 7_655 98.83(13)
O2 Sr1 O3 . . 81.25(11)
O2 Sr1 O3 2_565 . 141.35(9)
O3 Sr1 O3 2_565 . 98.83(13)
O3 Sr1 O3 8_575 . 64.40(13)
O3 Sr1 O3 7_655 . 65.52(13)
O2 Sr1 O1 . . 77.53(6)
O2 Sr1 O1 2_565 . 77.53(6)
O3 Sr1 O1 2_565 . 140.78(9)
O3 Sr1 O1 8_575 . 78.85(11)
O3 Sr1 O1 7_655 . 140.78(9)
O3 Sr1 O1 . . 78.85(11)
O2 Sr1 O1 . 1_655 77.53(6)
O2 Sr1 O1 2_565 1_655 77.53(6)
O3 Sr1 O1 2_565 1_655 78.85(11)
O3 Sr1 O1 8_575 1_655 140.78(9)
O3 Sr1 O1 7_655 1_655 78.85(11)
O3 Sr1 O1 . 1_655 140.78(9)
O1 Sr1 O1 . 1_655 126.9(2)
O2 Sr1 V1 . 2_565 163.72(11)
O2 Sr1 V1 2_565 2_565 74.08(11)
O3 Sr1 V1 2_565 2_565 33.17(7)
O3 Sr1 V1 8_575 2_565 33.17(7)
O3 Sr1 V1 7_655 2_565 85.08(7)
O3 Sr1 V1 . 2_565 85.08(7)
O1 Sr1 V1 . 2_565 108.48(7)
O1 Sr1 V1 1_655 2_565 108.48(7)
O2 Sr1 V1 . . 74.08(11)
O2 Sr1 V1 2_565 . 163.72(11)
O3 Sr1 V1 2_565 . 85.08(7)
O3 Sr1 V1 8_575 . 85.08(7)
O3 Sr1 V1 7_655 . 33.17(7)
O3 Sr1 V1 . . 33.17(7)
O1 Sr1 V1 . . 108.48(7)
O1 Sr1 V1 1_655 . 108.48(7)
V1 Sr1 V1 2_565 . 89.65(4)
O2 Sr1 V2 . 1_655 108.68(7)
O2 Sr1 V2 2_565 1_655 108.68(7)
O3 Sr1 V2 2_565 1_655 33.24(7)
O3 Sr1 V2 8_575 1_655 88.51(7)
O3 Sr1 V2 7_655 1_655 33.24(7)
O3 Sr1 V2 . 1_655 88.51(7)
O1 Sr1 V2 . 1_655 165.03(11)
O1 Sr1 V2 1_655 1_655 68.06(11)
V1 Sr1 V2 2_565 1_655 61.956(19)
V1 Sr1 V2 . 1_655 61.956(19)
O2 Sr1 V2 . . 108.68(7)
O2 Sr1 V2 2_565 . 108.68(7)
O3 Sr1 V2 2_565 . 88.51(7)
O3 Sr1 V2 8_575 . 33.24(7)
O3 Sr1 V2 7_655 . 88.51(7)
O3 Sr1 V2 . . 33.24(7)
O1 Sr1 V2 . . 68.06(11)
O1 Sr1 V2 1_655 . 165.03(11)
V1 Sr1 V2 2_565 . 61.956(19)
V1 Sr1 V2 . . 61.956(19)
V2 Sr1 V2 1_655 . 96.97(4)
O2 V1 O3 1_556 7_655 107.75(14)
O2 V1 O3 1_556 . 107.75(14)
O3 V1 O3 7_655 . 89.88(18)
O2 V1 O3 1_556 5_566 111.54(15)
O3 V1 O3 7_655 5_566 140.50(7)
O3 V1 O3 . 5_566 82.12(14)
O2 V1 O3 1_556 3_566 111.54(15)
O3 V1 O3 7_655 3_566 82.12(14)
O3 V1 O3 . 3_566 140.50(7)
O3 V1 O3 5_566 3_566 80.06(18)
O2 V1 V1 1_556 5_566 116.46(4)
O3 V1 V1 7_655 5_566 120.69(11)
O3 V1 V1 . 5_566 41.06(9)
O3 V1 V1 5_566 5_566 41.06(9)
O3 V1 V1 3_566 5_566 113.41(11)
O2 V1 V1 1_556 5_666 116.46(4)
O3 V1 V1 7_655 5_666 41.06(9)
O3 V1 V1 . 5_666 120.69(11)
O3 V1 V1 5_566 5_666 113.41(10)
O3 V1 V1 3_566 5_666 41.06(9)
V1 V1 V1 5_566 5_666 127.00(7)
O2 V1 V2 1_556 5_566 123.12(17)
O3 V1 V2 7_655 5_566 111.62(9)
O3 V1 V2 . 5_566 111.62(9)
O3 V1 V2 5_566 5_566 40.24(9)
O3 V1 V2 3_566 5_566 40.24(9)
V1 V1 V2 5_566 5_566 74.82(4)
V1 V1 V2 5_666 5_566 74.82(4)
O2 V1 Sr1 1_556 . 124.06(17)
O3 V1 Sr1 7_655 . 45.57(9)
O3 V1 Sr1 . . 45.57(9)
O3 V1 Sr1 5_566 . 110.55(10)
O3 V1 Sr1 3_566 . 110.55(10)
V1 V1 Sr1 5_566 . 76.62(4)
V1 V1 Sr1 5_666 . 76.62(4)
V2 V1 Sr1 5_566 . 112.82(4)
O2 V1 V2 1_556 1_655 84.78(12)
O3 V1 V2 7_655 1_655 22.98(9)
O3 V1 V2 . 1_655 96.30(10)
O3 V1 V2 5_566 1_655 163.36(10)
O3 V1 V2 3_566 1_655 91.14(9)
V1 V1 V2 5_566 1_655 135.08(6)
V1 V1 V2 5_666 1_655 53.32(3)
V2 V1 V2 5_566 1_655 128.141(19)
Sr1 V1 V2 . 1_655 59.28(3)
O2 V1 V2 1_556 . 84.78(12)
O3 V1 V2 7_655 . 96.30(9)
O3 V1 V2 . . 22.98(9)
O3 V1 V2 5_566 . 91.14(9)
O3 V1 V2 3_566 . 163.36(10)
V1 V1 V2 5_566 . 53.32(3)
V1 V1 V2 5_666 . 135.08(6)
V2 V1 V2 5_566 . 128.141(19)
Sr1 V1 V2 . . 59.28(3)
V2 V1 V2 1_655 . 93.66(3)
O2 V1 O2 1_556 5_666 51.90(10)
O3 V1 O2 7_655 5_666 82.18(11)
O3 V1 O2 . 5_666 153.25(12)
O3 V1 O2 5_566 5_666 119.66(12)
O3 V1 O2 3_566 5_666 63.76(11)
V1 V1 O2 5_566 5_666 156.97(8)
V1 V1 O2 5_666 5_666 67.45(6)
V2 V1 O2 5_566 5_666 95.02(8)
Sr1 V1 O2 . 5_666 126.33(6)
V2 V1 O2 1_655 5_666 67.34(7)
V2 V1 O2 . 5_666 132.62(8)
O2 V1 O2 1_556 5_566 51.90(10)
O3 V1 O2 7_655 5_566 153.25(12)
O3 V1 O2 . 5_566 82.18(11)
O3 V1 O2 5_566 5_566 63.76(11)
O3 V1 O2 3_566 5_566 119.66(12)
V1 V1 O2 5_566 5_566 67.45(6)
V1 V1 O2 5_666 5_566 156.97(8)
V2 V1 O2 5_566 5_566 95.02(8)
Sr1 V1 O2 . 5_566 126.33(6)
V2 V1 O2 1_655 5_566 132.62(8)
V2 V1 O2 . 5_566 67.34(7)
O2 V1 O2 5_666 5_566 93.50(11)
O2 V1 O2 1_556 . 164.0(2)
O3 V1 O2 7_655 . 62.05(10)
O3 V1 O2 . . 62.05(10)
O3 V1 O2 5_566 . 80.31(11)
O3 V1 O2 3_566 . 80.31(11)
V1 V1 O2 5_566 . 65.01(4)
V1 V1 O2 5_666 . 65.01(4)
V2 V1 O2 5_566 . 72.83(8)
Sr1 V1 O2 . . 39.98(7)
V2 V1 O2 1_655 . 84.32(6)
V2 V1 O2 . . 84.32(6)
O2 V1 O2 5_666 . 132.46(6)
O2 V1 O2 5_566 . 132.46(6)
O2 V1 Sr1 1_556 1_556 30.55(16)
O3 V1 Sr1 7_655 1_556 86.44(9)
O3 V1 Sr1 . 1_556 86.44(9)
O3 V1 Sr1 5_566 1_556 131.12(9)
O3 V1 Sr1 3_566 1_556 131.12(9)
V1 V1 Sr1 5_566 1_556 113.26(4)
V1 V1 Sr1 5_666 1_556 113.26(4)
V2 V1 Sr1 5_566 1_556 153.67(5)
Sr1 V1 Sr1 . 1_556 93.51(3)
V2 V1 Sr1 1_655 1_556 64.98(3)
V2 V1 Sr1 . 1_556 64.98(3)
O2 V1 Sr1 5_666 1_556 67.67(7)
O2 V1 Sr1 5_566 1_556 67.67(7)
O2 V1 Sr1 . 1_556 133.50(8)
O2 V1 O1 1_556 5_566 58.92(18)
O3 V1 O1 7_655 5_566 134.79(9)
O3 V1 O1 . 5_566 134.79(9)
O3 V1 O1 5_566 5_566 67.30(11)
O3 V1 O1 3_566 5_566 67.30(11)
V1 V1 O1 5_566 5_566 102.19(5)
V1 V1 O1 5_666 5_566 102.19(5)
V2 V1 O1 5_566 5_566 64.20(8)
Sr1 V1 O1 . 5_566 177.02(8)
V2 V1 O1 1_655 5_566 122.26(4)
V2 V1 O1 . 5_566 122.26(4)
O2 V1 O1 5_666 5_566 54.99(7)
O2 V1 O1 5_566 5_566 54.99(7)
O2 V1 O1 . 5_566 137.03(10)
Sr1 V1 O1 1_556 5_566 89.47(7)
O2 V1 O1 1_556 1_656 60.70(14)
O3 V1 O1 7_655 1_656 47.14(12)
O3 V1 O1 . 1_656 106.03(10)
O3 V1 O1 5_566 1_656 169.90(12)
O3 V1 O1 3_566 1_656 96.53(9)
V1 V1 O1 5_566 1_656 146.72(6)
V1 V1 O1 5_666 1_656 67.94(7)
V2 V1 O1 5_566 1_656 136.71(2)
Sr1 V1 O1 . 1_656 79.55(8)
V2 V1 O1 1_655 1_656 24.36(9)
V2 V1 O1 . 1_656 94.38(3)
O2 V1 O1 5_666 1_656 50.86(9)
O2 V1 O1 5_566 1_656 110.79(11)
O2 V1 O1 . 1_656 108.63(10)
Sr1 V1 O1 1_556 1_656 45.50(6)
O1 V1 O1 5_566 1_656 102.61(3)
O2 V1 O1 1_556 1_556 60.70(14)
O3 V1 O1 7_655 1_556 106.03(10)
O3 V1 O1 . 1_556 47.14(12)
O3 V1 O1 5_566 1_556 96.53(9)
O3 V1 O1 3_566 1_556 169.90(12)
V1 V1 O1 5_566 1_556 67.94(6)
V1 V1 O1 5_666 1_556 146.72(6)
V2 V1 O1 5_566 1_556 136.71(2)
Sr1 V1 O1 . 1_556 79.55(8)
V2 V1 O1 1_655 1_556 94.38(3)
V2 V1 O1 . 1_556 24.36(9)
O2 V1 O1 5_666 1_556 110.79(11)
O2 V1 O1 5_566 1_556 50.86(9)
O2 V1 O1 . 1_556 108.63(10)
Sr1 V1 O1 1_556 1_556 45.50(6)
O1 V1 O1 5_566 1_556 102.61(3)
O1 V1 O1 1_656 1_556 85.21(7)
O2 V1 O1 1_556 5_565 145.57(18)
O3 V1 O1 7_655 5_565 96.30(10)
O3 V1 O1 . 5_565 96.30(10)
O3 V1 O1 5_566 5_565 46.94(9)
O3 V1 O1 3_566 5_565 46.94(9)
V1 V1 O1 5_566 5_565 67.67(4)
V1 V1 O1 5_666 5_565 67.67(4)
V2 V1 O1 5_566 5_565 22.45(7)
Sr1 V1 O1 . 5_565 90.36(7)
V2 V1 O1 1_655 5_565 117.28(5)
V2 V1 O1 . 5_565 117.28(5)
O2 V1 O1 5_666 5_565 109.91(8)
O2 V1 O1 5_566 5_565 109.91(8)
O2 V1 O1 . 5_565 50.38(10)
Sr1 V1 O1 1_556 5_565 176.12(7)
O1 V1 O1 5_566 5_565 86.65(3)
O1 V1 O1 1_656 5_565 135.60(4)
O1 V1 O1 1_556 5_565 135.60(4)
O2 V1 O2 1_556 5_565 137.98(5)
O3 V1 O2 7_655 5_565 104.88(11)
O3 V1 O2 . 5_565 46.47(11)
O3 V1 O2 5_566 5_565 44.42(11)
O3 V1 O2 3_566 5_565 98.43(11)
V1 V1 O2 5_566 5_565 21.51(5)
V1 V1 O2 5_666 5_565 105.52(7)
V2 V1 O2 5_566 5_565 65.19(7)
Sr1 V1 O2 . 5_565 66.27(7)
V2 V1 O2 1_655 5_565 124.53(7)
V2 V1 O2 . 5_565 65.83(6)
O2 V1 O2 5_666 5_565 160.21(14)
O2 V1 O2 5_566 5_565 88.05(3)
O2 V1 O2 . 5_565 44.79(6)
Sr1 V1 O2 1_556 5_565 130.40(6)
O1 V1 O2 5_566 5_565 111.68(9)
O1 V1 O2 1_656 5_565 145.65(10)
O1 V1 O2 1_556 5_565 85.39(9)
O1 V1 O2 5_565 5_565 51.53(7)
O2 V1 O2 1_556 5_665 137.98(5)
O3 V1 O2 7_655 5_665 46.47(11)
O3 V1 O2 . 5_665 104.88(11)
O3 V1 O2 5_566 5_665 98.43(11)
O3 V1 O2 3_566 5_665 44.42(11)
V1 V1 O2 5_566 5_665 105.52(7)
V1 V1 O2 5_666 5_665 21.51(5)
V2 V1 O2 5_566 5_665 65.19(7)
Sr1 V1 O2 . 5_665 66.27(7)
V2 V1 O2 1_655 5_665 65.83(6)
V2 V1 O2 . 5_665 124.53(7)
O2 V1 O2 5_666 5_665 88.05(3)
O2 V1 O2 5_566 5_665 160.21(14)
O2 V1 O2 . 5_665 44.79(6)
Sr1 V1 O2 1_556 5_665 130.40(6)
O1 V1 O2 5_566 5_665 111.68(9)
O1 V1 O2 1_656 5_665 85.39(9)
O1 V1 O2 1_556 5_665 145.65(10)
O1 V1 O2 5_565 5_665 51.53(7)
O2 V1 O2 5_565 5_665 84.02(10)
O2 V1 Sr1 1_556 5_566 80.72(13)
O3 V1 Sr1 7_655 5_566 169.59(10)
O3 V1 Sr1 . 5_566 93.28(9)
O3 V1 Sr1 5_566 5_566 30.89(9)
O3 V1 Sr1 3_566 5_566 89.16(9)
V1 V1 Sr1 5_566 5_566 57.92(3)
V1 V1 Sr1 5_666 5_566 129.98(5)
V2 V1 Sr1 5_566 5_566 58.02(3)
Sr1 V1 Sr1 . 5_566 134.541(17)
V2 V1 Sr1 1_655 5_566 164.52(4)
V2 V1 Sr1 . 5_566 90.420(17)
O2 V1 Sr1 5_666 5_566 99.11(7)
O2 V1 Sr1 5_566 5_566 37.17(7)
O2 V1 Sr1 . 5_566 110.97(6)
Sr1 V1 Sr1 1_556 5_566 103.65(2)
O1 V1 Sr1 5_566 5_566 44.36(3)
O1 V1 Sr1 1_656 5_566 140.39(9)
O1 V1 Sr1 1_556 5_566 83.27(3)
O1 V1 Sr1 5_565 5_566 73.50(5)
O2 V1 Sr1 5_565 5_566 70.67(6)
O2 V1 Sr1 5_665 5_566 123.13(7)
O2 V1 Sr1 1_556 5_666 80.72(13)
O3 V1 Sr1 7_655 5_666 93.28(9)
O3 V1 Sr1 . 5_666 169.59(10)
O3 V1 Sr1 5_566 5_666 89.16(9)
O3 V1 Sr1 3_566 5_666 30.89(9)
V1 V1 Sr1 5_566 5_666 129.98(5)
V1 V1 Sr1 5_666 5_666 57.92(3)
V2 V1 Sr1 5_566 5_666 58.02(3)
Sr1 V1 Sr1 . 5_666 134.541(17)
V2 V1 Sr1 1_655 5_666 90.420(17)
V2 V1 Sr1 . 5_666 164.52(4)
O2 V1 Sr1 5_666 5_666 37.17(7)
O2 V1 Sr1 5_566 5_666 99.11(7)
O2 V1 Sr1 . 5_666 110.97(6)
Sr1 V1 Sr1 1_556 5_666 103.65(2)
O1 V1 Sr1 5_566 5_666 44.36(3)
O1 V1 Sr1 1_656 5_666 83.27(3)
O1 V1 Sr1 1_556 5_666 140.39(9)
O1 V1 Sr1 5_565 5_666 73.50(5)
O2 V1 Sr1 5_565 5_666 123.13(7)
O2 V1 Sr1 5_665 5_666 70.67(6)
Sr1 V1 Sr1 5_566 5_666 81.94(2)
O2 V1 O3 1_556 1_655 98.29(7)
O3 V1 O3 7_655 1_655 25.51(8)
O3 V1 O3 . 1_655 115.39(12)
O3 V1 O3 5_566 1_655 139.13(7)
O3 V1 O3 3_566 1_655 62.87(12)
V1 V1 O3 5_566 1_655 141.79(7)
V1 V1 O3 5_666 1_655 25.72(5)
V2 V1 O3 5_566 1_655 100.03(4)
Sr1 V1 O3 . 1_655 70.67(4)
V2 V1 O3 1_655 1_655 28.48(4)
V2 V1 O3 . 1_655 119.70(5)
O2 V1 O3 5_666 1_655 59.51(7)
O2 V1 O3 5_566 1_655 149.92(8)
O2 V1 O3 . 1_655 77.19(5)
Sr1 V1 O3 1_556 1_655 88.32(4)
O1 V1 O3 5_566 1_655 109.46(4)
O1 V1 O3 1_656 1_655 42.83(8)
O1 V1 O3 1_556 1_655 122.84(5)
O1 V1 O3 5_565 1_655 92.97(5)
O2 V1 O3 5_565 1_655 121.90(7)
O2 V1 O3 5_665 1_655 42.88(7)
Sr1 V1 O3 5_566 1_655 149.76(5)
Sr1 V1 O3 5_666 1_655 68.17(4)
O2 V1 O3 1_556 7 98.29(7)
O3 V1 O3 7_655 7 115.39(12)
O3 V1 O3 . 7 25.51(8)
O3 V1 O3 5_566 7 62.87(12)
O3 V1 O3 3_566 7 139.13(7)
V1 V1 O3 5_566 7 25.72(5)
V1 V1 O3 5_666 7 141.79(7)
V2 V1 O3 5_566 7 100.03(5)
Sr1 V1 O3 . 7 70.67(4)
V2 V1 O3 1_655 7 119.70(5)
V2 V1 O3 . 7 28.48(4)
O2 V1 O3 5_666 7 149.92(8)
O2 V1 O3 5_566 7 59.51(7)
O2 V1 O3 . 7 77.19(5)
Sr1 V1 O3 1_556 7 88.32(4)
O1 V1 O3 5_566 7 109.46(4)
O1 V1 O3 1_656 7 122.84(5)
O1 V1 O3 1_556 7 42.83(8)
O1 V1 O3 5_565 7 92.97(5)
O2 V1 O3 5_565 7 42.88(7)
O2 V1 O3 5_665 7 121.90(7)
Sr1 V1 O3 5_566 7 68.17(4)
Sr1 V1 O3 5_666 7 149.76(5)
O3 V1 O3 1_655 7 140.89(9)
O2 V1 O3 1_556 2_565 90.99(16)
O3 V1 O3 7_655 2_565 32.60(9)
O3 V1 O3 . 2_565 68.11(11)
O3 V1 O3 5_566 2_565 147.25(10)
O3 V1 O3 3_566 2_565 114.43(6)
V1 V1 O3 5_566 2_565 108.09(6)
V1 V1 O3 5_666 2_565 73.48(6)
V2 V1 O3 5_566 2_565 141.29(5)
Sr1 V1 O3 . 2_565 37.73(4)
V2 V1 O3 1_655 2_565 28.32(4)
V2 V1 O3 . 2_565 66.70(5)
O2 V1 O3 5_666 2_565 92.84(8)
O2 V1 O3 5_566 2_565 122.26(9)
O2 V1 O3 . 2_565 73.99(8)
Sr1 V1 O3 1_556 2_565 62.33(5)
O1 V1 O3 5_566 2_565 144.74(7)
O1 V1 O3 1_656 2_565 42.69(8)
O1 V1 O3 1_556 2_565 73.44(5)
O1 V1 O3 5_565 2_565 121.26(8)
O2 V1 O3 5_565 2_565 103.01(8)
O2 V1 O3 5_665 2_565 77.30(8)
Sr1 V1 O3 5_566 2_565 156.39(4)
Sr1 V1 O3 5_666 2_565 118.71(4)
O3 V1 O3 1_655 2_565 53.09(7)
O3 V1 O3 7 2_565 91.48(5)
O2 V1 O3 1_556 8_575 90.99(16)
O3 V1 O3 7_655 8_575 68.11(11)
O3 V1 O3 . 8_575 32.60(9)
O3 V1 O3 5_566 8_575 114.43(6)
O3 V1 O3 3_566 8_575 147.25(10)
V1 V1 O3 5_566 8_575 73.48(6)
V1 V1 O3 5_666 8_575 108.09(6)
V2 V1 O3 5_566 8_575 141.29(5)
Sr1 V1 O3 . 8_575 37.73(4)
V2 V1 O3 1_655 8_575 66.70(5)
V2 V1 O3 . 8_575 28.32(4)
O2 V1 O3 5_666 8_575 122.26(9)
O2 V1 O3 5_566 8_575 92.84(8)
O2 V1 O3 . 8_575 73.99(8)
Sr1 V1 O3 1_556 8_575 62.33(5)
O1 V1 O3 5_566 8_575 144.74(7)
O1 V1 O3 1_656 8_575 73.44(5)
O1 V1 O3 1_556 8_575 42.69(8)
O1 V1 O3 5_565 8_575 121.26(7)
O2 V1 O3 5_565 8_575 77.30(8)
O2 V1 O3 5_665 8_575 103.01(8)
Sr1 V1 O3 5_566 8_575 118.71(4)
Sr1 V1 O3 5_666 8_575 156.39(4)
O3 V1 O3 1_655 8_575 91.48(5)
O3 V1 O3 7 8_575 53.09(7)
O3 V1 O3 2_565 8_575 38.83(8)
O2 V1 O3 1_556 3_466 99.63(7)
O3 V1 O3 7_655 3_466 143.76(7)
O3 V1 O3 . 3_466 58.85(13)
O3 V1 O3 5_566 3_466 29.54(8)
O3 V1 O3 3_566 3_466 109.60(11)
V1 V1 O3 5_566 3_466 23.08(5)
V1 V1 O3 5_666 3_466 139.23(6)
V2 V1 O3 5_566 3_466 69.64(4)
Sr1 V1 O3 . 3_466 99.21(4)
V2 V1 O3 1_655 3_466 155.01(5)
V2 V1 O3 . 3_466 62.58(4)
O2 V1 O3 5_666 3_466 133.99(8)
O2 V1 O3 5_566 3_466 47.89(7)
O2 V1 O3 . 3_466 85.60(5)
Sr1 V1 O3 1_556 3_466 107.45(4)
O1 V1 O3 5_566 3_466 79.87(5)
O1 V1 O3 1_656 3_466 152.21(6)
O1 V1 O3 1_556 3_466 67.42(5)
O1 V1 O3 5_565 3_466 71.87(4)
O2 V1 O3 5_565 3_466 40.84(6)
O2 V1 O3 5_665 3_466 119.85(7)
Sr1 V1 O3 5_566 3_466 35.57(4)
Sr1 V1 O3 5_666 3_466 114.55(5)
O3 V1 O3 1_655 3_466 162.07(3)
O3 V1 O3 7 3_466 35.44(8)
O3 V1 O3 2_565 3_466 126.68(6)
O3 V1 O3 8_575 3_466 88.54(6)
O2 V1 O3 1_556 5_666 99.63(7)
O3 V1 O3 7_655 5_666 58.85(13)
O3 V1 O3 . 5_666 143.76(7)
O3 V1 O3 5_566 5_666 109.60(11)
O3 V1 O3 3_566 5_666 29.54(8)
V1 V1 O3 5_566 5_666 139.23(6)
V1 V1 O3 5_666 5_666 23.08(5)
V2 V1 O3 5_566 5_666 69.64(4)
Sr1 V1 O3 . 5_666 99.21(4)
V2 V1 O3 1_655 5_666 62.58(4)
V2 V1 O3 . 5_666 155.01(5)
O2 V1 O3 5_666 5_666 47.89(7)
O2 V1 O3 5_566 5_666 133.99(8)
O2 V1 O3 . 5_666 85.60(5)
Sr1 V1 O3 1_556 5_666 107.45(4)
O1 V1 O3 5_566 5_666 79.87(5)
O1 V1 O3 1_656 5_666 67.42(5)
O1 V1 O3 1_556 5_666 152.21(6)
O1 V1 O3 5_565 5_666 71.87(4)
O2 V1 O3 5_565 5_666 119.85(7)
O2 V1 O3 5_665 5_666 40.84(6)
Sr1 V1 O3 5_566 5_666 114.55(5)
Sr1 V1 O3 5_666 5_666 35.57(4)
O3 V1 O3 1_655 5_666 35.44(8)
O3 V1 O3 7 5_666 162.07(3)
O3 V1 O3 2_565 5_666 88.54(6)
O3 V1 O3 8_575 5_666 126.68(6)
O3 V1 O3 3_466 5_666 139.15(8)
O2 V1 O3 1_556 4_546 106.56(16)
O3 V1 O3 7_655 4_546 134.49(10)
O3 V1 O3 . 4_546 107.05(7)
O3 V1 O3 5_566 4_546 25.25(8)
O3 V1 O3 3_566 4_546 57.78(11)
V1 V1 O3 5_566 4_546 66.08(5)
V1 V1 O3 5_666 4_546 96.38(6)
V2 V1 O3 5_566 4_546 22.89(4)
Sr1 V1 O3 . 4_546 126.69(5)
V2 V1 O3 1_655 4_546 148.89(4)
V2 V1 O3 . 4_546 115.80(4)
O2 V1 O3 5_666 4_546 96.53(8)
O2 V1 O3 5_566 4_546 72.14(8)
O2 V1 O3 . 4_546 88.69(8)
Sr1 V1 O3 1_556 4_546 135.24(5)
O1 V1 O3 5_566 4_546 50.53(8)
O1 V1 O3 1_656 4_546 146.87(6)
O1 V1 O3 1_556 4_546 116.53(4)
O1 V1 O3 5_565 4_546 41.25(7)
O2 V1 O3 5_565 4_546 65.17(8)
O2 V1 O3 5_665 4_546 88.07(8)
Sr1 V1 O3 5_566 4_546 35.17(4)
Sr1 V1 O3 5_666 4_546 63.96(4)
O3 V1 O3 1_655 4_546 120.46(6)
O3 V1 O3 7 4_546 87.88(6)
O3 V1 O3 2_565 4_546 162.35(3)
O3 V1 O3 8_575 4_546 139.56(3)
O3 V1 O3 3_466 4_546 53.27(7)
O3 V1 O3 5_666 4_546 86.72(4)
O2 V1 O3 1_556 6_656 106.56(16)
O3 V1 O3 7_655 6_656 107.05(7)
O3 V1 O3 . 6_656 134.49(10)
O3 V1 O3 5_566 6_656 57.78(11)
O3 V1 O3 3_566 6_656 25.25(8)
V1 V1 O3 5_566 6_656 96.38(6)
V1 V1 O3 5_666 6_656 66.08(5)
V2 V1 O3 5_566 6_656 22.89(4)
Sr1 V1 O3 . 6_656 126.69(5)
V2 V1 O3 1_655 6_656 115.80(4)
V2 V1 O3 . 6_656 148.89(4)
O2 V1 O3 5_666 6_656 72.14(8)
O2 V1 O3 5_566 6_656 96.53(8)
O2 V1 O3 . 6_656 88.69(8)
Sr1 V1 O3 1_556 6_656 135.24(5)
O1 V1 O3 5_566 6_656 50.53(8)
O1 V1 O3 1_656 6_656 116.53(4)
O1 V1 O3 1_556 6_656 146.87(6)
O1 V1 O3 5_565 6_656 41.25(7)
O2 V1 O3 5_565 6_656 88.07(8)
O2 V1 O3 5_665 6_656 65.17(8)
Sr1 V1 O3 5_566 6_656 63.96(4)
Sr1 V1 O3 5_666 6_656 35.17(4)
O3 V1 O3 1_655 6_656 87.88(6)
O3 V1 O3 7 6_656 120.46(6)
O3 V1 O3 2_565 6_656 139.56(3)
O3 V1 O3 8_575 6_656 162.35(3)
O3 V1 O3 3_466 6_656 86.72(4)
O3 V1 O3 5_666 6_656 53.27(7)
O3 V1 O3 4_546 6_656 33.55(8)
O2 V1 O3 1_556 7_656 17.05(5)
O3 V1 O3 7_655 7_656 93.21(10)
O3 V1 O3 . 7_656 117.67(11)
O3 V1 O3 5_566 7_656 124.74(8)
O3 V1 O3 3_566 7_656 101.42(9)
V1 V1 O3 5_566 7_656 133.30(5)
V1 V1 O3 5_666 7_656 99.70(5)
V2 V1 O3 5_566 7_656 124.30(5)
Sr1 V1 O3 . 7_656 119.66(5)
V2 V1 O3 1_655 7_656 70.67(4)
V2 V1 O3 . 7_656 95.20(5)
O2 V1 O3 5_666 7_656 38.21(8)
O2 V1 O3 5_566 7_656 68.61(7)
O2 V1 O3 . 7_656 154.92(7)
Sr1 V1 O3 1_556 7_656 31.97(4)
O1 V1 O3 5_566 7_656 63.16(8)
O1 V1 O3 1_656 7_656 46.33(9)
O1 V1 O3 1_556 7_656 72.59(9)
O1 V1 O3 5_565 7_656 144.72(7)
O2 V1 O3 5_565 7_656 154.75(6)
O2 V1 O3 5_665 7_656 121.17(6)
Sr1 V1 O3 5_566 7_656 94.10(4)
Sr1 V1 O3 5_666 7_656 72.09(4)
O3 V1 O3 1_655 7_656 81.41(4)
O3 V1 O3 7 7_656 113.29(7)
O3 V1 O3 2_565 7_656 82.77(5)
O3 V1 O3 8_575 7_656 93.80(5)
O3 V1 O3 3_466 7_656 116.48(4)
O3 V1 O3 5_666 7_656 84.50(6)
O3 V1 O3 4_546 7_656 113.63(5)
O3 V1 O3 6_656 7_656 103.53(5)
O2 V1 O3 1_556 1_556 17.05(5)
O3 V1 O3 7_655 1_556 117.67(11)
O3 V1 O3 . 1_556 93.21(10)
O3 V1 O3 5_566 1_556 101.42(9)
O3 V1 O3 3_566 1_556 124.74(8)
V1 V1 O3 5_566 1_556 99.70(5)
V1 V1 O3 5_666 1_556 133.30(5)
V2 V1 O3 5_566 1_556 124.30(5)
Sr1 V1 O3 . 1_556 119.66(5)
V2 V1 O3 1_655 1_556 95.20(5)
V2 V1 O3 . 1_556 70.67(4)
O2 V1 O3 5_666 1_556 68.61(7)
O2 V1 O3 5_566 1_556 38.21(8)
O2 V1 O3 . 1_556 154.92(7)
Sr1 V1 O3 1_556 1_556 31.97(4)
O1 V1 O3 5_566 1_556 63.16(7)
O1 V1 O3 1_656 1_556 72.59(9)
O1 V1 O3 1_556 1_556 46.33(9)
O1 V1 O3 5_565 1_556 144.72(7)
O2 V1 O3 5_565 1_556 121.17(6)
O2 V1 O3 5_665 1_556 154.75(6)
Sr1 V1 O3 5_566 1_556 72.09(4)
Sr1 V1 O3 5_666 1_556 94.10(4)
O3 V1 O3 1_655 1_556 113.29(7)
O3 V1 O3 7 1_556 81.41(4)
O3 V1 O3 2_565 1_556 93.80(5)
O3 V1 O3 8_575 1_556 82.77(5)
O3 V1 O3 3_466 1_556 84.50(6)
O3 V1 O3 5_666 1_556 116.48(4)
O3 V1 O3 4_546 1_556 103.53(5)
O3 V1 O3 6_656 1_556 113.63(5)
O3 V1 O3 7_656 1_556 33.60(7)
O2 V1 V1 1_556 5_667 36.52(6)
O3 V1 V1 7_655 5_667 89.99(9)
O3 V1 V1 . 5_667 141.08(10)
O3 V1 V1 5_566 5_667 119.86(10)
O3 V1 V1 3_566 5_667 77.84(9)
V1 V1 V1 5_566 5_667 147.79(5)
V1 V1 V1 5_666 5_667 81.97(3)
V2 V1 V1 5_566 5_667 104.50(4)
Sr1 V1 V1 . 5_667 129.55(3)
V2 V1 V1 1_655 5_667 71.22(3)
V2 V1 V1 . 5_667 118.78(4)
O2 V1 V1 5_666 5_667 15.38(6)
O2 V1 V1 5_566 5_667 80.69(6)
O2 V1 V1 . 5_667 146.578(15)
Sr1 V1 V1 1_556 5_667 54.72(2)
O1 V1 V1 5_566 5_667 52.57(5)
O1 V1 V1 1_656 5_667 50.04(7)
O1 V1 V1 1_556 5_667 95.94(9)
O1 V1 V1 5_565 5_667 122.38(6)
O2 V1 V1 5_565 5_667 164.14(7)
O2 V1 V1 5_665 5_667 102.99(5)
Sr1 V1 V1 5_566 5_667 93.74(3)
Sr1 V1 V1 5_666 5_667 48.931(18)
O3 V1 V1 1_655 5_667 70.42(4)
O3 V1 V1 7 5_667 134.66(5)
O3 V1 V1 2_565 5_667 92.48(5)
O3 V1 V1 8_575 5_667 114.17(5)
O3 V1 V1 3_466 5_667 125.57(5)
O3 V1 V1 5_666 5_667 63.21(4)
O3 V1 V1 4_546 5_667 100.49(5)
O3 V1 V1 6_656 5_667 82.20(5)
O3 V1 V1 7_656 5_667 23.58(4)
O3 V1 V1 1_556 5_667 53.27(4)
O2 V1 V1 1_556 5_567 36.52(6)
O3 V1 V1 7_655 5_567 141.08(10)
O3 V1 V1 . 5_567 89.99(9)
O3 V1 V1 5_566 5_567 77.84(9)
O3 V1 V1 3_566 5_567 119.86(10)
V1 V1 V1 5_566 5_567 81.97(3)
V1 V1 V1 5_666 5_567 147.79(5)
V2 V1 V1 5_566 5_567 104.50(4)
Sr1 V1 V1 . 5_567 129.55(3)
V2 V1 V1 1_655 5_567 118.78(4)
V2 V1 V1 . 5_567 71.22(3)
O2 V1 V1 5_666 5_567 80.69(6)
O2 V1 V1 5_566 5_567 15.38(6)
O2 V1 V1 . 5_567 146.578(15)
Sr1 V1 V1 1_556 5_567 54.72(2)
O1 V1 V1 5_566 5_567 52.57(5)
O1 V1 V1 1_656 5_567 95.94(9)
O1 V1 V1 1_556 5_567 50.04(7)
O1 V1 V1 5_565 5_567 122.38(6)
O2 V1 V1 5_565 5_567 102.99(5)
O2 V1 V1 5_665 5_567 164.14(7)
Sr1 V1 V1 5_566 5_567 48.931(18)
Sr1 V1 V1 5_666 5_567 93.74(3)
O3 V1 V1 1_655 5_567 134.66(5)
O3 V1 V1 7 5_567 70.42(4)
O3 V1 V1 2_565 5_567 114.17(5)
O3 V1 V1 8_575 5_567 92.48(5)
O3 V1 V1 3_466 5_567 63.21(4)
O3 V1 V1 5_666 5_567 125.57(5)
O3 V1 V1 4_546 5_567 82.20(5)
O3 V1 V1 6_656 5_567 100.49(5)
O3 V1 V1 7_656 5_567 53.27(4)
O3 V1 V1 1_556 5_567 23.58(4)
V1 V1 V1 5_667 5_567 66.84(3)
O2 V1 O2 1_556 2_566 59.99(18)
O3 V1 O2 7_655 2_566 66.38(10)
O3 V1 O2 . 2_566 66.38(10)
O3 V1 O2 5_566 2_566 139.95(9)
O3 V1 O2 3_566 2_566 139.95(9)
V1 V1 O2 5_566 2_566 104.00(5)
V1 V1 O2 5_666 2_566 104.00(5)
V2 V1 O2 5_566 2_566 176.89(7)
Sr1 V1 O2 . 2_566 64.07(6)
V2 V1 O2 1_655 2_566 50.75(3)
V2 V1 O2 . 2_566 50.75(3)
O2 V1 O2 5_666 2_566 87.10(6)
O2 V1 O2 5_566 2_566 87.10(6)
O2 V1 O2 . 2_566 104.06(7)
Sr1 V1 O2 1_556 2_566 29.44(6)
O1 V1 O2 5_566 2_566 118.91(9)
O1 V1 O2 1_656 2_566 43.874(18)
O1 V1 O2 1_556 2_566 43.874(18)
O1 V1 O2 5_565 2_566 154.43(9)
O2 V1 O2 5_565 2_566 112.69(9)
O2 V1 O2 5_665 2_566 112.69(9)
Sr1 V1 O2 5_566 2_566 123.92(4)
Sr1 V1 O2 5_666 2_566 123.92(4)
O3 V1 O2 1_655 2_566 79.08(5)
O3 V1 O2 7 2_566 79.08(5)
O3 V1 O2 2_565 2_566 36.10(6)
O3 V1 O2 8_575 2_566 36.10(6)
O3 V1 O2 3_466 2_566 110.42(4)
O3 V1 O2 5_666 2_566 110.42(4)
O3 V1 O2 4_546 2_566 159.08(5)
O3 V1 O2 6_656 2_566 159.08(5)
O3 V1 O2 7_656 2_566 58.62(6)
O3 V1 O2 1_556 2_566 58.62(6)
V1 V1 O2 5_667 2_566 78.06(5)
V1 V1 O2 5_567 2_566 78.06(5)
O2 V1 V1 1_556 2_565 78.89(17)
O3 V1 V1 7_655 2_565 55.38(9)
O3 V1 V1 . 2_565 55.38(9)
O3 V1 V1 5_566 2_565 136.90(9)
O3 V1 V1 3_566 2_565 136.90(9)
V1 V1 V1 5_566 2_565 96.17(4)
V1 V1 V1 5_666 2_565 96.17(4)
V2 V1 V1 5_566 2_565 157.99(3)
Sr1 V1 V1 . 2_565 45.18(2)
V2 V1 V1 1_655 2_565 46.929(15)
V2 V1 V1 . 2_565 46.929(15)
O2 V1 V1 5_666 2_565 99.99(8)
O2 V1 V1 5_566 2_565 99.99(8)
O2 V1 V1 . 2_565 85.16(7)
Sr1 V1 V1 1_556 2_565 48.34(2)
O1 V1 V1 5_566 2_565 137.80(7)
O1 V1 V1 1_656 2_565 50.67(3)
O1 V1 V1 1_556 2_565 50.67(3)
O1 V1 V1 5_565 2_565 135.54(7)
O2 V1 V1 5_565 2_565 99.17(7)
O2 V1 V1 5_665 2_565 99.17(7)
Sr1 V1 V1 5_566 2_565 133.843(15)
Sr1 V1 V1 5_666 2_565 133.843(15)
O3 V1 V1 1_655 2_565 74.42(4)
O3 V1 V1 7 2_565 74.42(4)
O3 V1 V1 2_565 2_565 22.78(4)
O3 V1 V1 8_575 2_565 22.78(4)
O3 V1 V1 3_466 2_565 109.44(4)
O3 V1 V1 5_666 2_565 109.44(4)
O3 V1 V1 4_546 2_565 162.15(4)
O3 V1 V1 6_656 2_565 162.15(4)
O3 V1 V1 7_656 2_565 76.56(4)
O3 V1 V1 1_556 2_565 76.56(4)
V1 V1 V1 5_667 2_565 93.79(3)
V1 V1 V1 5_567 2_565 93.79(3)
O2 V1 V1 2_566 2_565 18.89(6)
O2 V1 V2 1_556 5_567 45.09(17)
O3 V1 V2 7_655 5_567 131.89(9)
O3 V1 V2 . 5_567 131.89(9)
O3 V1 V2 5_566 5_567 77.48(9)
O3 V1 V2 3_566 5_567 77.48(9)
V1 V1 V2 5_566 5_567 107.40(4)
V1 V1 V2 5_666 5_567 107.40(4)
V2 V1 V2 5_566 5_567 78.03(3)
Sr1 V1 V2 . 5_567 169.16(3)
V2 V1 V2 1_655 5_567 114.59(3)
V2 V1 V2 . 5_567 114.59(3)
O2 V1 V2 5_666 5_567 49.72(6)
O2 V1 V2 5_566 5_567 49.72(6)
O2 V1 V2 . 5_567 150.86(8)
Sr1 V1 V2 1_556 5_567 75.64(3)
O1 V1 V2 5_566 5_567 13.83(7)
O1 V1 V2 1_656 5_567 92.52(8)
O1 V1 V2 1_556 5_567 92.52(8)
O1 V1 V2 5_565 5_567 100.48(7)
O2 V1 V2 5_565 5_567 120.85(6)
O2 V1 V2 5_665 5_567 120.85(6)
Sr1 V1 V2 5_566 5_567 50.483(17)
Sr1 V1 V2 5_666 5_567 50.483(17)
O3 V1 V2 1_655 5_567 108.40(4)
O3 V1 V2 7 5_567 108.40(4)
O3 V1 V2 2_565 5_567 132.85(5)
O3 V1 V2 8_575 5_567 132.85(5)
O3 V1 V2 3_466 5_567 84.33(4)
O3 V1 V2 5_666 5_567 84.33(4)
O3 V1 V2 4_546 5_567 63.51(4)
O3 V1 V2 6_656 5_567 63.51(4)
O3 V1 V2 7_656 5_567 50.19(4)
O3 V1 V2 1_556 5_567 50.19(4)
V1 V1 V2 5_667 5_567 43.37(2)
V1 V1 V2 5_567 5_567 43.37(2)
O2 V1 V2 2_566 5_567 105.08(6)
V1 V1 V2 2_565 5_567 123.978(17)
O2 V1 O3 1_556 3_567 30.76(15)
O3 V1 O3 7_655 3_567 112.20(9)
O3 V1 O3 . 3_567 136.15(9)
O3 V1 O3 5_566 3_567 99.76(11)
O3 V1 O3 3_566 3_567 81.77(9)
V1 V1 O3 5_566 3_567 126.20(5)
V1 V1 O3 5_666 3_567 98.95(5)
V2 V1 O3 5_566 3_567 95.32(5)
Sr1 V1 O3 . 3_567 148.66(4)
V2 V1 O3 1_655 3_567 92.85(4)
V2 V1 O3 . 3_567 113.85(4)
O2 V1 O3 5_666 3_567 32.72(6)
O2 V1 O3 5_566 3_567 60.84(6)
O2 V1 O3 . 3_567 161.79(6)
Sr1 V1 O3 1_556 3_567 59.25(4)
O1 V1 O3 5_566 3_567 34.00(7)
O1 V1 O3 1_656 3_567 70.27(9)
O1 V1 O3 1_556 3_567 89.51(9)
O1 V1 O3 5_565 3_567 117.03(7)
O2 V1 O3 5_565 3_567 142.53(7)
O2 V1 O3 5_665 3_567 117.92(6)
Sr1 V1 O3 5_566 3_567 71.87(4)
Sr1 V1 O3 5_666 3_567 50.96(4)
O3 V1 O3 1_655 3_567 91.76(7)
O3 V1 O3 7 3_567 119.27(4)
O3 V1 O3 2_565 3_567 111.00(5)
O3 V1 O3 8_575 3_567 121.33(5)
O3 V1 O3 3_466 3_567 103.52(6)
O3 V1 O3 5_666 3_567 77.19(5)
O3 V1 O3 4_546 3_567 84.48(5)
O3 V1 O3 6_656 3_567 76.32(5)
O3 V1 O3 7_656 3_567 29.57(7)
O3 V1 O3 1_556 3_567 43.18(5)
V1 V1 O3 5_667 3_567 22.20(4)
V1 V1 O3 5_567 3_567 48.84(4)
O2 V1 O3 2_566 3_567 87.70(6)
V1 V1 O3 2_565 3_567 106.02(4)
V2 V1 O3 5_567 3_567 22.28(3)
O2 V1 O3 1_556 5_567 30.76(15)
O3 V1 O3 7_655 5_567 136.15(9)
O3 V1 O3 . 5_567 112.20(9)
O3 V1 O3 5_566 5_567 81.77(9)
O3 V1 O3 3_566 5_567 99.76(11)
V1 V1 O3 5_566 5_567 98.95(5)
V1 V1 O3 5_666 5_567 126.20(5)
V2 V1 O3 5_566 5_567 95.32(5)
Sr1 V1 O3 . 5_567 148.66(4)
V2 V1 O3 1_655 5_567 113.85(4)
V2 V1 O3 . 5_567 92.85(4)
O2 V1 O3 5_666 5_567 60.84(6)
O2 V1 O3 5_566 5_567 32.72(6)
O2 V1 O3 . 5_567 161.79(6)
Sr1 V1 O3 1_556 5_567 59.25(4)
O1 V1 O3 5_566 5_567 34.00(7)
O1 V1 O3 1_656 5_567 89.51(9)
O1 V1 O3 1_556 5_567 70.27(9)
O1 V1 O3 5_565 5_567 117.03(7)
O2 V1 O3 5_565 5_567 117.92(6)
O2 V1 O3 5_665 5_567 142.53(7)
Sr1 V1 O3 5_566 5_567 50.96(4)
Sr1 V1 O3 5_666 5_567 71.87(4)
O3 V1 O3 1_655 5_567 119.27(4)
O3 V1 O3 7 5_567 91.76(7)
O3 V1 O3 2_565 5_567 121.33(5)
O3 V1 O3 8_575 5_567 111.00(5)
O3 V1 O3 3_466 5_567 77.19(5)
O3 V1 O3 5_666 5_567 103.52(6)
O3 V1 O3 4_546 5_567 76.32(5)
O3 V1 O3 6_656 5_567 84.48(5)
O3 V1 O3 7_656 5_567 43.18(5)
O3 V1 O3 1_556 5_567 29.57(7)
V1 V1 O3 5_667 5_567 48.84(4)
V1 V1 O3 5_567 5_567 22.20(4)
O2 V1 O3 2_566 5_567 87.70(6)
V1 V1 O3 2_565 5_567 106.02(4)
V2 V1 O3 5_567 5_567 22.28(3)
O3 V1 O3 3_567 5_567 28.13(6)
O2 V1 O1 1_556 . 128.36(14)
O3 V1 O1 7_655 . 77.38(9)
O3 V1 O1 . . 21.75(10)
O3 V1 O1 5_566 . 81.55(9)
O3 V1 O1 3_566 . 120.00(11)
V1 V1 O1 5_566 . 44.49(4)
V1 V1 O1 5_666 . 100.76(6)
V2 V1 O1 5_566 . 99.49(5)
Sr1 V1 O1 . . 32.214(16)
V2 V1 O1 1_655 . 90.86(3)
V2 V1 O1 . . 44.08(5)
O2 V1 O1 5_666 . 158.19(7)
O2 V1 O1 5_566 . 101.30(7)
O2 V1 O1 . . 40.36(6)
Sr1 V1 O1 1_556 . 103.21(5)
O1 V1 O1 5_566 . 146.69(4)
O1 V1 O1 1_656 . 108.25(6)
O1 V1 O1 1_556 . 68.44(4)
O1 V1 O1 5_565 . 80.11(3)
O2 V1 O1 5_565 . 38.04(7)
O2 V1 O1 5_665 . 83.42(7)
Sr1 V1 O1 5_566 . 102.373(19)
Sr1 V1 O1 5_666 . 150.88(5)
O3 V1 O1 1_655 . 101.69(5)
O3 V1 O1 7 . 41.84(5)
O3 V1 O1 2_565 . 65.73(4)
O3 V1 O1 8_575 . 41.82(5)
O3 V1 O1 3_466 . 67.00(4)
O3 V1 O1 5_666 . 123.48(6)
O3 V1 O1 4_546 . 103.18(5)
O3 V1 O1 6_656 . 121.21(6)
O3 V1 O1 7_656 . 135.16(6)
O3 V1 O1 1_556 . 114.73(6)
V1 V1 O1 5_667 . 155.68(5)
V1 V1 O1 5_567 . 110.94(4)
O2 V1 O1 2_566 . 77.84(6)
V1 V1 O1 2_565 . 61.91(3)
V2 V1 O1 5_567 . 149.80(3)
O3 V1 O1 3_567 . 157.86(6)
O3 V1 O1 5_567 . 132.99(5)
O2 V1 O1 1_556 1_655 128.36(14)
O3 V1 O1 7_655 1_655 21.75(10)
O3 V1 O1 . 1_655 77.38(10)
O3 V1 O1 5_566 1_655 120.00(11)
O3 V1 O1 3_566 1_655 81.55(9)
V1 V1 O1 5_566 1_655 100.76(6)
V1 V1 O1 5_666 1_655 44.49(4)
V2 V1 O1 5_566 1_655 99.49(5)
Sr1 V1 O1 . 1_655 32.214(16)
V2 V1 O1 1_655 1_655 44.08(5)
V2 V1 O1 . 1_655 90.86(3)
O2 V1 O1 5_666 1_655 101.30(7)
O2 V1 O1 5_566 1_655 158.19(7)
O2 V1 O1 . 1_655 40.36(6)
Sr1 V1 O1 1_556 1_655 103.21(5)
O1 V1 O1 5_566 1_655 146.69(4)
O1 V1 O1 1_656 1_655 68.44(4)
O1 V1 O1 1_556 1_655 108.25(6)
O1 V1 O1 5_565 1_655 80.11(3)
O2 V1 O1 5_565 1_655 83.42(7)
O2 V1 O1 5_665 1_655 38.04(7)
Sr1 V1 O1 5_566 1_655 150.88(5)
Sr1 V1 O1 5_666 1_655 102.373(19)
O3 V1 O1 1_655 1_655 41.84(5)
O3 V1 O1 7 1_655 101.69(5)
O3 V1 O1 2_565 1_655 41.82(5)
O3 V1 O1 8_575 1_655 65.73(4)
O3 V1 O1 3_466 1_655 123.48(6)
O3 V1 O1 5_666 1_655 67.00(4)
O3 V1 O1 4_546 1_655 121.21(6)
O3 V1 O1 6_656 1_655 103.18(5)
O3 V1 O1 7_656 1_655 114.73(6)
O3 V1 O1 1_556 1_655 135.16(6)
V1 V1 O1 5_667 1_655 110.94(4)
V1 V1 O1 5_567 1_655 155.68(5)
O2 V1 O1 2_566 1_655 77.84(6)
V1 V1 O1 2_565 1_655 61.91(3)
V2 V1 O1 5_567 1_655 149.80(3)
O3 V1 O1 3_567 1_655 132.99(5)
O3 V1 O1 5_567 1_655 157.86(6)
O1 V1 O1 . 1_655 60.37(6)
O2 V1 V1 1_556 1_554 168.89(17)
O3 V1 V1 7_655 1_554 65.02(9)
O3 V1 V1 . 1_554 65.02(9)
O3 V1 V1 5_566 1_554 76.66(9)
O3 V1 V1 3_566 1_554 76.66(9)
V1 V1 V1 5_566 1_554 64.34(4)
V1 V1 V1 5_666 1_554 64.34(4)
V2 V1 V1 5_566 1_554 67.99(3)
Sr1 V1 V1 . 1_554 44.82(2)
V2 V1 V1 1_655 1_554 87.62(3)
V2 V1 V1 . 1_554 87.62(3)
O2 V1 V1 5_666 1_554 131.52(6)
O2 V1 V1 5_566 1_554 131.52(6)
O2 V1 V1 . 1_554 4.84(7)
Sr1 V1 V1 1_556 1_554 138.34(2)
O1 V1 V1 5_566 1_554 132.20(7)
O1 V1 V1 1_656 1_554 111.98(9)
O1 V1 V1 1_556 1_554 111.98(9)
O1 V1 V1 5_565 1_554 45.54(7)
O2 V1 V1 5_565 1_554 43.47(5)
O2 V1 V1 5_665 1_554 43.47(5)
Sr1 V1 V1 5_566 1_554 107.487(19)
Sr1 V1 V1 5_666 1_554 107.487(19)
O3 V1 V1 1_655 1_554 78.48(4)
O3 V1 V1 7 1_554 78.48(4)
O3 V1 V1 2_565 1_554 78.54(4)
O3 V1 V1 8_575 1_554 78.54(4)
O3 V1 V1 3_466 1_554 83.96(4)
O3 V1 V1 5_666 1_554 83.96(4)
O3 V1 V1 4_546 1_554 84.06(4)
O3 V1 V1 6_656 1_554 84.06(4)
O3 V1 V1 7_656 1_554 158.23(4)
O3 V1 V1 1_556 1_554 158.23(4)
V1 V1 V1 5_667 1_554 146.307(16)
V1 V1 V1 5_567 1_554 146.307(15)
O2 V1 V1 2_566 1_554 108.89(6)
V1 V1 V1 2_565 1_554 90.0
V2 V1 V1 5_567 1_554 146.022(17)
O3 V1 V1 3_567 1_554 158.43(3)
O3 V1 V1 5_567 1_554 158.43(3)
O1 V1 V1 . 1_554 43.54(5)
O1 V1 V1 1_655 1_554 43.54(5)
O2 V1 V1 1_556 1_556 11.11(17)
O3 V1 V1 7_655 1_556 114.98(9)
O3 V1 V1 . 1_556 114.98(9)
O3 V1 V1 5_566 1_556 103.34(9)
O3 V1 V1 3_566 1_556 103.34(9)
V1 V1 V1 5_566 1_556 115.66(4)
V1 V1 V1 5_666 1_556 115.66(4)
V2 V1 V1 5_566 1_556 112.01(3)
Sr1 V1 V1 . 1_556 135.18(2)
V2 V1 V1 1_655 1_556 92.38(3)
V2 V1 V1 . 1_556 92.38(3)
O2 V1 V1 5_666 1_556 48.48(6)
O2 V1 V1 5_566 1_556 48.48(6)
O2 V1 V1 . 1_556 175.16(7)
Sr1 V1 V1 1_556 1_556 41.66(2)
O1 V1 V1 5_566 1_556 47.80(7)
O1 V1 V1 1_656 1_556 68.02(9)
O1 V1 V1 1_556 1_556 68.02(9)
O1 V1 V1 5_565 1_556 134.46(7)
O2 V1 V1 5_565 1_556 136.53(5)
O2 V1 V1 5_665 1_556 136.53(5)
Sr1 V1 V1 5_566 1_556 72.513(19)
Sr1 V1 V1 5_666 1_556 72.513(19)
O3 V1 V1 1_655 1_556 101.52(4)
O3 V1 V1 7 1_556 101.52(4)
O3 V1 V1 2_565 1_556 101.46(4)
O3 V1 V1 8_575 1_556 101.46(4)
O3 V1 V1 3_466 1_556 96.04(4)
O3 V1 V1 5_666 1_556 96.04(4)
O3 V1 V1 4_546 1_556 95.94(4)
O3 V1 V1 6_656 1_556 95.94(4)
O3 V1 V1 7_656 1_556 21.77(4)
O3 V1 V1 1_556 1_556 21.77(4)
V1 V1 V1 5_667 1_556 33.693(15)
V1 V1 V1 5_567 1_556 33.693(15)
O2 V1 V1 2_566 1_556 71.11(6)
V1 V1 V1 2_565 1_556 90.0
V2 V1 V1 5_567 1_556 33.978(17)
O3 V1 V1 3_567 1_556 21.57(3)
O3 V1 V1 5_567 1_556 21.57(3)
O1 V1 V1 . 1_556 136.46(5)
O1 V1 V1 1_655 1_556 136.46(5)
V1 V1 V1 1_554 1_556 180.0
O2 V1 V1 1_556 1_455 90.0
O3 V1 V1 7_655 1_455 134.94(9)
O3 V1 V1 . 1_455 45.06(9)
O3 V1 V1 5_566 1_455 49.97(9)
O3 V1 V1 3_566 1_455 130.03(9)
V1 V1 V1 5_566 1_455 26.50(4)
V1 V1 V1 5_666 1_455 153.50(4)
V2 V1 V1 5_566 1_455 90.0
Sr1 V1 V1 . 1_455 90.0
V2 V1 V1 1_655 1_455 136.830(15)
V2 V1 V1 . 1_455 43.170(15)
O2 V1 V1 5_666 1_455 136.75(6)
O2 V1 V1 5_566 1_455 43.25(6)
O2 V1 V1 . 1_455 90.0
Sr1 V1 V1 1_556 1_455 90.0
O1 V1 V1 5_566 1_455 90.0
O1 V1 V1 1_656 1_455 132.60(3)
O1 V1 V1 1_556 1_455 47.40(3)
O1 V1 V1 5_565 1_455 90.0
O2 V1 V1 5_565 1_455 47.99(5)
O2 V1 V1 5_665 1_455 132.01(5)
Sr1 V1 V1 5_566 1_455 49.030(13)
Sr1 V1 V1 5_666 1_455 130.970(12)
O3 V1 V1 1_655 1_455 160.45(4)
O3 V1 V1 7 1_455 19.55(4)
O3 V1 V1 2_565 1_455 109.41(4)
O3 V1 V1 8_575 1_455 70.59(4)
O3 V1 V1 3_466 1_455 20.43(4)
O3 V1 V1 5_666 1_455 159.57(4)
O3 V1 V1 4_546 1_455 73.23(4)
O3 V1 V1 6_656 1_455 106.77(4)
O3 V1 V1 7_656 1_455 106.80(4)
O3 V1 V1 1_556 1_455 73.20(4)
V1 V1 V1 5_667 1_455 123.421(15)
V1 V1 V1 5_567 1_455 56.579(15)
O2 V1 V1 2_566 1_455 90.0
V1 V1 V1 2_565 1_455 90.0
V2 V1 V1 5_567 1_455 90.0
O3 V1 V1 3_567 1_455 104.07(3)
O3 V1 V1 5_567 1_455 75.93(3)
O1 V1 V1 . 1_455 59.81(3)
O1 V1 V1 1_655 1_455 120.19(3)
V1 V1 V1 1_554 1_455 90.0
V1 V1 V1 1_556 1_455 90.0
O2 V1 V1 1_556 1_655 90.0
O3 V1 V1 7_655 1_655 45.06(9)
O3 V1 V1 . 1_655 134.94(9)
O3 V1 V1 5_566 1_655 130.03(9)
O3 V1 V1 3_566 1_655 49.97(9)
V1 V1 V1 5_566 1_655 153.50(4)
V1 V1 V1 5_666 1_655 26.50(4)
V2 V1 V1 5_566 1_655 90.0
Sr1 V1 V1 . 1_655 90.0
V2 V1 V1 1_655 1_655 43.170(15)
V2 V1 V1 . 1_655 136.830(15)
O2 V1 V1 5_666 1_655 43.25(6)
O2 V1 V1 5_566 1_655 136.75(6)
O2 V1 V1 . 1_655 90.0
Sr1 V1 V1 1_556 1_655 90.0
O1 V1 V1 5_566 1_655 90.0
O1 V1 V1 1_656 1_655 47.40(3)
O1 V1 V1 1_556 1_655 132.60(3)
O1 V1 V1 5_565 1_655 90.0
O2 V1 V1 5_565 1_655 132.01(5)
O2 V1 V1 5_665 1_655 47.99(5)
Sr1 V1 V1 5_566 1_655 130.970(12)
Sr1 V1 V1 5_666 1_655 49.030(12)
O3 V1 V1 1_655 1_655 19.55(4)
O3 V1 V1 7 1_655 160.45(4)
O3 V1 V1 2_565 1_655 70.59(4)
O3 V1 V1 8_575 1_655 109.41(4)
O3 V1 V1 3_466 1_655 159.57(4)
O3 V1 V1 5_666 1_655 20.43(4)
O3 V1 V1 4_546 1_655 106.77(4)
O3 V1 V1 6_656 1_655 73.23(4)
O3 V1 V1 7_656 1_655 73.20(4)
O3 V1 V1 1_556 1_655 106.80(4)
V1 V1 V1 5_667 1_655 56.579(15)
V1 V1 V1 5_567 1_655 123.421(15)
O2 V1 V1 2_566 1_655 90.0
V1 V1 V1 2_565 1_655 90.0
V2 V1 V1 5_567 1_655 90.0
O3 V1 V1 3_567 1_655 75.93(3)
O3 V1 V1 5_567 1_655 104.07(3)
O1 V1 V1 . 1_655 120.19(3)
O1 V1 V1 1_655 1_655 59.81(3)
V1 V1 V1 1_554 1_655 90.0
V1 V1 V1 1_556 1_655 90.0
V1 V1 V1 1_455 1_655 180.0
O2 V1 O2 1_556 1_656 72.98(5)
O3 V1 O2 7_655 1_656 54.11(10)
O3 V1 O2 . 1_656 139.88(10)
O3 V1 O2 5_566 1_656 136.26(11)
O3 V1 O2 3_566 1_656 59.49(10)
V1 V1 O2 5_566 1_656 170.46(6)
V1 V1 O2 5_666 1_656 43.50(6)
V2 V1 O2 5_566 1_656 99.20(5)
Sr1 V1 O2 . 1_656 99.43(5)
V2 V1 O2 1_655 1_656 43.61(5)
V2 V1 O2 . 1_656 132.13(5)
O2 V1 O2 5_666 1_656 28.71(10)
O2 V1 O2 5_566 1_656 121.06(3)
O2 V1 O2 . 1_656 106.34(5)
Sr1 V1 O2 1_556 1_656 75.40(5)
O1 V1 O2 5_566 1_656 81.31(5)
O1 V1 O2 1_656 1_656 37.77(5)
O1 V1 O2 1_556 1_656 120.27(7)
O1 V1 O2 5_565 1_656 103.97(5)
O2 V1 O2 5_565 1_656 149.02(2)
O2 V1 O2 5_665 1_656 65.00(9)
Sr1 V1 O2 5_566 1_656 125.43(5)
Sr1 V1 O2 5_666 1_656 47.61(5)
O3 V1 O2 1_655 1_656 30.81(6)
O3 V1 O2 7 1_656 160.61(7)
O3 V1 O2 2_565 1_656 71.77(6)
O3 V1 O2 8_575 1_656 108.84(7)
O3 V1 O2 3_466 1_656 160.92(7)
O3 V1 O2 5_666 1_656 32.10(6)
O3 V1 O2 4_546 1_656 111.06(6)
O3 V1 O2 6_656 1_656 78.90(6)
O3 V1 O2 7_656 1_656 56.21(6)
O3 V1 O2 1_556 1_656 89.81(6)
V1 V1 O2 5_667 1_656 40.37(5)
V1 V1 O2 5_567 1_656 106.95(5)
O2 V1 O2 2_566 1_656 81.58(6)
V1 V1 O2 2_565 1_656 86.77(5)
V2 V1 O2 5_567 1_656 78.08(5)
O3 V1 O2 3_567 1_656 61.06(6)
O3 V1 O2 5_567 1_656 88.91(6)
O1 V1 O2 . 1_656 131.48(5)
O1 V1 O2 1_655 1_656 72.59(6)
V1 V1 O2 1_554 1_656 106.69(5)
V1 V1 O2 1_556 1_656 73.31(5)
V1 V1 O2 1_455 1_656 162.98(5)
V1 V1 O2 1_655 1_656 17.02(5)
O2 V1 O2 1_556 1_456 72.98(5)
O3 V1 O2 7_655 1_456 139.88(10)
O3 V1 O2 . 1_456 54.11(10)
O3 V1 O2 5_566 1_456 59.49(10)
O3 V1 O2 3_566 1_456 136.26(11)
V1 V1 O2 5_566 1_456 43.50(6)
V1 V1 O2 5_666 1_456 170.46(6)
V2 V1 O2 5_566 1_456 99.20(5)
Sr1 V1 O2 . 1_456 99.43(5)
V2 V1 O2 1_655 1_456 132.13(5)
V2 V1 O2 . 1_456 43.61(5)
O2 V1 O2 5_666 1_456 121.06(3)
O2 V1 O2 5_566 1_456 28.71(10)
O2 V1 O2 . 1_456 106.34(5)
Sr1 V1 O2 1_556 1_456 75.40(5)
O1 V1 O2 5_566 1_456 81.31(5)
O1 V1 O2 1_656 1_456 120.27(7)
O1 V1 O2 1_556 1_456 37.77(5)
O1 V1 O2 5_565 1_456 103.97(5)
O2 V1 O2 5_565 1_456 65.00(9)
O2 V1 O2 5_665 1_456 149.02(2)
Sr1 V1 O2 5_566 1_456 47.61(5)
Sr1 V1 O2 5_666 1_456 125.43(5)
O3 V1 O2 1_655 1_456 160.61(7)
O3 V1 O2 7 1_456 30.81(6)
O3 V1 O2 2_565 1_456 108.84(7)
O3 V1 O2 8_575 1_456 71.77(6)
O3 V1 O2 3_466 1_456 32.10(6)
O3 V1 O2 5_666 1_456 160.92(7)
O3 V1 O2 4_546 1_456 78.90(6)
O3 V1 O2 6_656 1_456 111.06(6)
O3 V1 O2 7_656 1_456 89.81(6)
O3 V1 O2 1_556 1_456 56.21(6)
V1 V1 O2 5_667 1_456 106.95(5)
V1 V1 O2 5_567 1_456 40.37(5)
O2 V1 O2 2_566 1_456 81.58(6)
V1 V1 O2 2_565 1_456 86.77(5)
V2 V1 O2 5_567 1_456 78.08(5)
O3 V1 O2 3_567 1_456 88.91(6)
O3 V1 O2 5_567 1_456 61.06(6)
O1 V1 O2 . 1_456 72.59(6)
O1 V1 O2 1_655 1_456 131.48(5)
V1 V1 O2 1_554 1_456 106.69(5)
V1 V1 O2 1_556 1_456 73.31(5)
V1 V1 O2 1_455 1_456 17.02(5)
V1 V1 O2 1_655 1_456 162.98(5)
O2 V1 O2 1_656 1_456 145.97(9)
O2 V1 O3 1_556 8_675 90.74(12)
O3 V1 O3 7_655 8_675 17.27(7)
O3 V1 O3 . 8_675 92.36(7)
O3 V1 O3 5_566 8_675 157.69(7)
O3 V1 O3 3_566 8_675 91.04(9)
V1 V1 O3 5_566 8_675 129.85(6)
V1 V1 O3 5_666 8_675 51.60(5)
V2 V1 O3 5_566 8_675 125.93(4)
Sr1 V1 O3 . 8_675 53.51(3)
V2 V1 O3 1_655 8_675 6.37(4)
V2 V1 O3 . 8_675 91.98(4)
O2 V1 O3 5_666 8_675 72.88(7)
O2 V1 O3 5_566 8_675 137.12(8)
O2 V1 O3 . 8_675 78.03(6)
Sr1 V1 O3 1_556 8_675 69.56(4)
O1 V1 O3 5_566 8_675 127.87(5)
O1 V1 O3 1_656 8_675 30.60(9)
O1 V1 O3 1_556 8_675 95.38(4)
O1 V1 O3 5_565 8_675 112.96(5)
O2 V1 O3 5_565 8_675 118.29(7)
O2 V1 O3 5_665 8_675 61.98(7)
Sr1 V1 O3 5_566 8_675 170.88(4)
Sr1 V1 O3 5_666 8_675 93.60(3)
O3 V1 O3 1_655 8_675 28.30(6)
O3 V1 O3 7 8_675 116.64(5)
O3 V1 O3 2_565 8_675 25.42(6)
O3 V1 O3 8_575 8_675 64.25(4)
O3 V1 O3 3_466 8_675 151.13(6)
O3 V1 O3 5_666 8_675 63.53(2)
O3 V1 O3 4_546 8_675 147.98(3)
O3 V1 O3 6_656 8_675 116.16(7)
O3 V1 O3 7_656 8_675 76.93(3)
O3 V1 O3 1_556 8_675 100.45(4)
V1 V1 O3 5_667 8_675 77.40(3)
V1 V1 O3 5_567 8_675 123.95(4)
O2 V1 O3 2_566 8_675 52.59(4)
V1 V1 O3 2_565 8_675 46.11(3)
V2 V1 O3 5_567 8_675 120.75(3)
O3 V1 O3 3_567 8_675 99.14(5)
O3 V1 O3 5_567 8_675 120.10(4)
O1 V1 O3 . 8_675 85.40(4)
O1 V1 O3 1_655 8_675 37.89(6)
V1 V1 O3 1_554 8_675 81.41(3)
V1 V1 O3 1_556 8_675 98.59(3)
V1 V1 O3 1_455 8_675 134.83(3)
V1 V1 O3 1_655 8_675 45.17(3)
O2 V1 O3 1_656 8_675 47.90(6)
O2 V1 O3 1_456 8_675 132.69(6)
O2 V1 O3 1_556 2_465 90.74(12)
O3 V1 O3 7_655 2_465 92.36(7)
O3 V1 O3 . 2_465 17.27(7)
O3 V1 O3 5_566 2_465 91.04(9)
O3 V1 O3 3_566 2_465 157.69(7)
V1 V1 O3 5_566 2_465 51.60(5)
V1 V1 O3 5_666 2_465 129.85(6)
V2 V1 O3 5_566 2_465 125.93(4)
Sr1 V1 O3 . 2_465 53.51(3)
V2 V1 O3 1_655 2_465 91.98(4)
V2 V1 O3 . 2_465 6.37(4)
O2 V1 O3 5_666 2_465 137.12(8)
O2 V1 O3 5_566 2_465 72.88(7)
O2 V1 O3 . 2_465 78.03(6)
Sr1 V1 O3 1_556 2_465 69.56(4)
O1 V1 O3 5_566 2_465 127.87(5)
O1 V1 O3 1_656 2_465 95.38(4)
O1 V1 O3 1_556 2_465 30.60(9)
O1 V1 O3 5_565 2_465 112.96(5)
O2 V1 O3 5_565 2_465 61.98(7)
O2 V1 O3 5_665 2_465 118.29(7)
Sr1 V1 O3 5_566 2_465 93.60(3)
Sr1 V1 O3 5_666 2_465 170.88(4)
O3 V1 O3 1_655 2_465 116.64(5)
O3 V1 O3 7 2_465 28.30(6)
O3 V1 O3 2_565 2_465 64.25(4)
O3 V1 O3 8_575 2_465 25.42(6)
O3 V1 O3 3_466 2_465 63.53(2)
O3 V1 O3 5_666 2_465 151.13(6)
O3 V1 O3 4_546 2_465 116.16(7)
O3 V1 O3 6_656 2_465 147.98(3)
O3 V1 O3 7_656 2_465 100.45(4)
O3 V1 O3 1_556 2_465 76.93(3)
V1 V1 O3 5_667 2_465 123.95(4)
V1 V1 O3 5_567 2_465 77.40(3)
O2 V1 O3 2_566 2_465 52.59(4)
V1 V1 O3 2_565 2_465 46.11(3)
V2 V1 O3 5_567 2_465 120.75(3)
O3 V1 O3 3_567 2_465 120.10(4)
O3 V1 O3 5_567 2_465 99.14(5)
O1 V1 O3 . 2_465 37.89(6)
O1 V1 O3 1_655 2_465 85.40(4)
V1 V1 O3 1_554 2_465 81.41(3)
V1 V1 O3 1_556 2_465 98.59(3)
V1 V1 O3 1_455 2_465 45.17(3)
V1 V1 O3 1_655 2_465 134.83(3)
O2 V1 O3 1_656 2_465 132.69(6)
O2 V1 O3 1_456 2_465 47.90(6)
O3 V1 O3 8_675 2_465 89.67(7)
O1 V2 O3 1_556 7 110.03(9)
O1 V2 O3 1_556 8_575 110.03(9)
O3 V2 O3 7 8_575 139.93(18)
O1 V2 O3 1_556 . 110.03(9)
O3 V2 O3 7 . 79.26(17)
O3 V2 O3 8_575 . 87.23(18)
O1 V2 O3 1_556 2_465 110.03(9)
O3 V2 O3 7 2_465 87.23(18)
O3 V2 O3 8_575 2_465 79.26(17)
O3 V2 O3 . 2_465 139.93(18)
O1 V2 V1 1_556 5_566 112.01(3)
O3 V2 V1 7 5_566 39.83(9)
O3 V2 V1 8_575 5_566 120.74(10)
O3 V2 V1 . 5_566 39.83(9)
O3 V2 V1 2_465 5_566 120.74(10)
O1 V2 V1 1_556 6_566 112.01(3)
O3 V2 V1 7 6_566 120.74(10)
O3 V2 V1 8_575 6_566 39.83(9)
O3 V2 V1 . 6_566 120.74(10)
O3 V2 V1 2_465 6_566 39.83(9)
V1 V2 V1 5_566 6_566 135.99(7)
O1 V2 Sr1 1_556 1_455 131.52(2)
O3 V2 Sr1 7 1_455 45.20(9)
O3 V2 Sr1 8_575 1_455 104.51(9)
O3 V2 Sr1 . 1_455 104.51(9)
O3 V2 Sr1 2_465 1_455 45.20(9)
V1 V2 Sr1 5_566 1_455 75.62(3)
V1 V2 Sr1 6_566 1_455 75.62(3)
O1 V2 Sr1 1_556 . 131.52(2)
O3 V2 Sr1 7 . 104.51(9)
O3 V2 Sr1 8_575 . 45.20(9)
O3 V2 Sr1 . . 45.20(9)
O3 V2 Sr1 2_465 . 104.51(9)
V1 V2 Sr1 5_566 . 75.62(3)
V1 V2 Sr1 6_566 . 75.62(3)
Sr1 V2 Sr1 1_455 . 96.97(4)
O1 V2 V1 1_556 2_565 87.62(3)
O3 V2 V1 7 2_565 161.89(10)
O3 V2 V1 8_575 2_565 22.78(9)
O3 V2 V1 . 2_565 91.15(9)
O3 V2 V1 2_465 2_565 90.48(9)
V1 V2 V1 5_566 2_565 130.44(2)
V1 V2 V1 6_566 2_565 51.859(19)
Sr1 V2 V1 1_455 2_565 125.00(3)
Sr1 V2 V1 . 2_565 58.76(2)
O1 V2 V1 1_556 1_455 87.62(3)
O3 V2 V1 7 1_455 22.78(9)
O3 V2 V1 8_575 1_455 161.89(10)
O3 V2 V1 . 1_455 90.48(9)
O3 V2 V1 2_465 1_455 91.15(9)
V1 V2 V1 5_566 1_455 51.859(19)
V1 V2 V1 6_566 1_455 130.44(2)
Sr1 V2 V1 1_455 1_455 58.76(2)
Sr1 V2 V1 . 1_455 125.00(3)
V1 V2 V1 2_565 1_455 175.24(6)
O1 V2 V1 1_556 . 87.62(3)
O3 V2 V1 7 . 90.48(9)
O3 V2 V1 8_575 . 91.15(9)
O3 V2 V1 . . 22.78(9)
O3 V2 V1 2_465 . 161.89(10)
V1 V2 V1 5_566 . 51.859(19)
V1 V2 V1 6_566 . 130.44(2)
Sr1 V2 V1 1_455 . 125.00(3)
Sr1 V2 V1 . . 58.76(2)
V1 V2 V1 2_565 . 86.14(3)
V1 V2 V1 1_455 . 93.66(3)
O1 V2 V1 1_556 2_465 87.62(3)
O3 V2 V1 7 2_465 91.15(9)
O3 V2 V1 8_575 2_465 90.48(9)
O3 V2 V1 . 2_465 161.89(10)
O3 V2 V1 2_465 2_465 22.78(9)
V1 V2 V1 5_566 2_465 130.44(2)
V1 V2 V1 6_566 2_465 51.859(19)
Sr1 V2 V1 1_455 2_465 58.76(2)
Sr1 V2 V1 . 2_465 125.00(3)
V1 V2 V1 2_565 2_465 93.66(3)
V1 V2 V1 1_455 2_465 86.14(3)
V1 V2 V1 . 2_465 175.24(6)
O1 V2 O1 1_556 . 180.0
O3 V2 O1 7 . 69.97(9)
O3 V2 O1 8_575 . 69.97(9)
O3 V2 O1 . . 69.97(9)
O3 V2 O1 2_465 . 69.97(9)
V1 V2 O1 5_566 . 67.99(3)
V1 V2 O1 6_566 . 67.99(3)
Sr1 V2 O1 1_455 . 48.48(2)
Sr1 V2 O1 . . 48.48(2)
V1 V2 O1 2_565 . 92.38(3)
V1 V2 O1 1_455 . 92.38(3)
V1 V2 O1 . . 92.38(3)
V1 V2 O1 2_465 . 92.38(3)
O1 V2 O2 1_556 2_566 63.03(7)
O3 V2 O2 7 2_566 169.95(12)
O3 V2 O2 8_575 2_566 47.63(11)
O3 V2 O2 . 2_566 96.02(10)
O3 V2 O2 2_465 2_566 101.88(11)
V1 V2 O2 5_566 2_566 133.89(5)
V1 V2 O2 6_566 2_566 69.30(7)
Sr1 V2 O2 1_455 2_566 144.79(7)
Sr1 V2 O2 . 2_566 77.53(6)
V1 V2 O2 2_565 2_566 24.86(7)
V1 V2 O2 1_455 2_566 150.42(9)
V1 V2 O2 . 2_566 82.16(6)
V1 V2 O2 2_465 2_566 95.67(6)
O1 V2 O2 . 2_566 116.97(7)
O1 V2 O2 1_556 1_456 63.03(7)
O3 V2 O2 7 1_456 47.63(11)
O3 V2 O2 8_575 1_456 169.95(12)
O3 V2 O2 . 1_456 101.88(11)
O3 V2 O2 2_465 1_456 96.02(10)
V1 V2 O2 5_566 1_456 69.30(7)
V1 V2 O2 6_566 1_456 133.89(5)
Sr1 V2 O2 1_455 1_456 77.53(6)
Sr1 V2 O2 . 1_456 144.79(7)
V1 V2 O2 2_565 1_456 150.42(9)
V1 V2 O2 1_455 1_456 24.86(7)
V1 V2 O2 . 1_456 95.67(6)
V1 V2 O2 2_465 1_456 82.16(6)
O1 V2 O2 . 1_456 116.97(7)
O2 V2 O2 2_566 1_456 126.06(14)
O1 V2 O2 1_556 1_556 63.03(7)
O3 V2 O2 7 1_556 101.88(11)
O3 V2 O2 8_575 1_556 96.02(10)
O3 V2 O2 . 1_556 47.63(11)
O3 V2 O2 2_465 1_556 169.95(12)
V1 V2 O2 5_566 1_556 69.30(7)
V1 V2 O2 6_566 1_556 133.89(5)
Sr1 V2 O2 1_455 1_556 144.79(7)
Sr1 V2 O2 . 1_556 77.53(6)
V1 V2 O2 2_565 1_556 82.16(6)
V1 V2 O2 1_455 1_556 95.67(6)
V1 V2 O2 . 1_556 24.86(7)
V1 V2 O2 2_465 1_556 150.42(9)
O1 V2 O2 . 1_556 116.97(7)
O2 V2 O2 2_566 1_556 68.73(13)
O2 V2 O2 1_456 1_556 87.22(10)
O1 V2 O2 1_556 2_466 63.03(7)
O3 V2 O2 7 2_466 96.02(10)
O3 V2 O2 8_575 2_466 101.88(11)
O3 V2 O2 . 2_466 169.95(12)
O3 V2 O2 2_465 2_466 47.63(11)
V1 V2 O2 5_566 2_466 133.89(5)
V1 V2 O2 6_566 2_466 69.30(7)
Sr1 V2 O2 1_455 2_466 77.53(6)
Sr1 V2 O2 . 2_466 144.79(7)
V1 V2 O2 2_565 2_466 95.67(6)
V1 V2 O2 1_455 2_466 82.16(6)
V1 V2 O2 . 2_466 150.42(9)
V1 V2 O2 2_465 2_466 24.86(7)
O1 V2 O2 . 2_466 116.97(7)
O2 V2 O2 2_566 2_466 87.22(10)
O2 V2 O2 1_456 2_466 68.73(13)
O2 V2 O2 1_556 2_466 126.06(14)
O1 V2 Sr1 1_556 1_556 42.035(18)
O3 V2 Sr1 7 1_556 132.96(9)
O3 V2 Sr1 8_575 1_556 80.06(9)
O3 V2 Sr1 . 1_556 80.06(9)
O3 V2 Sr1 2_465 1_556 132.96(9)
V1 V2 Sr1 5_566 1_556 106.16(2)
V1 V2 Sr1 6_566 1_556 106.16(2)
Sr1 V2 Sr1 1_455 1_556 173.55(4)
Sr1 V2 Sr1 . 1_556 89.481(14)
V1 V2 Sr1 2_565 1_556 58.72(2)
V1 V2 Sr1 1_455 1_556 117.23(4)
V1 V2 Sr1 . 1_556 58.72(2)
V1 V2 Sr1 2_465 1_556 117.23(4)
O1 V2 Sr1 . 1_556 137.965(18)
O2 V2 Sr1 2_566 1_556 37.00(7)
O2 V2 Sr1 1_456 1_556 97.18(7)
O2 V2 Sr1 1_556 1_556 37.00(7)
O2 V2 Sr1 2_466 1_556 97.18(7)
O1 V2 Sr1 1_556 1_456 42.035(18)
O3 V2 Sr1 7 1_456 80.06(9)
O3 V2 Sr1 8_575 1_456 132.96(9)
O3 V2 Sr1 . 1_456 132.96(9)
O3 V2 Sr1 2_465 1_456 80.06(9)
V1 V2 Sr1 5_566 1_456 106.16(2)
V1 V2 Sr1 6_566 1_456 106.16(2)
Sr1 V2 Sr1 1_455 1_456 89.481(14)
Sr1 V2 Sr1 . 1_456 173.55(4)
V1 V2 Sr1 2_565 1_456 117.23(4)
V1 V2 Sr1 1_455 1_456 58.72(2)
V1 V2 Sr1 . 1_456 117.23(4)
V1 V2 Sr1 2_465 1_456 58.72(2)
O1 V2 Sr1 . 1_456 137.965(18)
O2 V2 Sr1 2_566 1_456 97.18(7)
O2 V2 Sr1 1_456 1_456 37.00(7)
O2 V2 Sr1 1_556 1_456 97.18(7)
O2 V2 Sr1 2_466 1_456 37.00(7)
Sr1 V2 Sr1 1_556 1_456 84.07(4)
O1 V2 O2 1_556 6_566 50.53(7)
O3 V2 O2 7 6_566 138.61(9)
O3 V2 O2 8_575 6_566 71.65(11)
O3 V2 O2 . 6_566 138.61(9)
O3 V2 O2 2_465 6_566 71.65(11)
V1 V2 O2 5_566 6_566 162.54(8)
V1 V2 O2 6_566 6_566 61.47(7)
Sr1 V2 O2 1_455 6_566 114.92(4)
Sr1 V2 O2 . 6_566 114.92(4)
V1 V2 O2 2_565 6_566 56.39(4)
V1 V2 O2 1_455 6_566 120.05(5)
V1 V2 O2 . 6_566 120.05(5)
V1 V2 O2 2_465 6_566 56.39(4)
O1 V2 O2 . 6_566 129.47(7)
O2 V2 O2 2_566 6_566 43.61(5)
O2 V2 O2 1_456 6_566 98.48(4)
O2 V2 O2 1_556 6_566 98.48(4)
O2 V2 O2 2_466 6_566 43.61(5)
Sr1 V2 O2 1_556 6_566 61.83(5)
Sr1 V2 O2 1_456 6_566 61.83(5)
O1 V2 O2 1_556 5_566 50.53(7)
O3 V2 O2 7 5_566 71.65(11)
O3 V2 O2 8_575 5_566 138.61(9)
O3 V2 O2 . 5_566 71.65(11)
O3 V2 O2 2_465 5_566 138.61(9)
V1 V2 O2 5_566 5_566 61.47(7)
V1 V2 O2 6_566 5_566 162.54(8)
Sr1 V2 O2 1_455 5_566 114.92(4)
Sr1 V2 O2 . 5_566 114.92(4)
V1 V2 O2 2_565 5_566 120.05(5)
V1 V2 O2 1_455 5_566 56.39(4)
V1 V2 O2 . 5_566 56.39(4)
V1 V2 O2 2_465 5_566 120.05(5)
O1 V2 O2 . 5_566 129.47(7)
O2 V2 O2 2_566 5_566 98.48(4)
O2 V2 O2 1_456 5_566 43.61(5)
O2 V2 O2 1_556 5_566 43.61(5)
O2 V2 O2 2_466 5_566 98.48(4)
Sr1 V2 O2 1_556 5_566 61.83(5)
Sr1 V2 O2 1_456 5_566 61.83(5)
O2 V2 O2 6_566 5_566 101.07(14)
O1 V2 O2 1_556 5_565 131.18(7)
O3 V2 O2 7 5_565 41.86(9)
O3 V2 O2 8_575 5_565 107.07(11)
O3 V2 O2 . 5_565 41.86(9)
O3 V2 O2 2_465 5_565 107.07(11)
V1 V2 O2 5_566 5_565 19.18(7)
V1 V2 O2 6_566 5_565 116.81(8)
Sr1 V2 O2 1_455 5_565 64.12(4)
Sr1 V2 O2 . 5_565 64.12(4)
V1 V2 O2 2_565 5_565 122.77(4)
V1 V2 O2 1_455 5_565 60.88(4)
V1 V2 O2 . 5_565 60.88(4)
V1 V2 O2 2_465 5_565 122.77(4)
O1 V2 O2 . 5_565 48.82(6)
O2 V2 O2 2_566 5_565 136.34(5)
O2 V2 O2 1_456 5_565 82.75(9)
O2 V2 O2 1_556 5_565 82.75(9)
O2 V2 O2 2_466 5_565 136.34(5)
Sr1 V2 O2 1_556 5_565 119.28(4)
Sr1 V2 O2 1_456 5_565 119.28(4)
O2 V2 O2 6_566 5_565 178.28(10)
O2 V2 O2 5_566 5_565 80.65(9)
O1 V2 O2 1_556 6_565 131.18(7)
O3 V2 O2 7 6_565 107.07(11)
O3 V2 O2 8_575 6_565 41.86(9)
O3 V2 O2 . 6_565 107.07(11)
O3 V2 O2 2_465 6_565 41.86(9)
V1 V2 O2 5_566 6_565 116.81(8)
V1 V2 O2 6_566 6_565 19.18(7)
Sr1 V2 O2 1_455 6_565 64.12(4)
Sr1 V2 O2 . 6_565 64.12(4)
V1 V2 O2 2_565 6_565 60.88(4)
V1 V2 O2 1_455 6_565 122.77(4)
V1 V2 O2 . 6_565 122.77(4)
V1 V2 O2 2_465 6_565 60.88(4)
O1 V2 O2 . 6_565 48.82(6)
O2 V2 O2 2_566 6_565 82.75(9)
O2 V2 O2 1_456 6_565 136.34(5)
O2 V2 O2 1_556 6_565 136.34(5)
O2 V2 O2 2_466 6_565 82.75(9)
Sr1 V2 O2 1_556 6_565 119.28(4)
Sr1 V2 O2 1_456 6_565 119.28(4)
O2 V2 O2 6_566 6_565 80.65(9)
O2 V2 O2 5_566 6_565 178.28(10)
O2 V2 O2 5_565 6_565 97.63(13)
O1 V2 O3 1_556 3_466 94.16(5)
O3 V2 O3 7 3_466 27.65(13)
O3 V2 O3 8_575 3_466 146.73(10)
O3 V2 O3 . 3_466 62.55(6)
O3 V2 O3 2_465 3_466 114.28(6)
V1 V2 O3 5_566 3_466 26.00(4)
V1 V2 O3 6_566 3_466 147.61(6)
Sr1 V2 O3 1_455 3_466 72.69(4)
Sr1 V2 O3 . 3_466 101.61(5)
V1 V2 O3 2_565 3_466 152.61(4)
V1 V2 O3 1_455 3_466 28.13(4)
V1 V2 O3 . 3_466 66.67(4)
V1 V2 O3 2_465 3_466 113.71(4)
O1 V2 O3 . 3_466 85.84(5)
O2 V2 O3 2_566 3_466 142.49(8)
O2 V2 O3 1_456 3_466 43.33(8)
O2 V2 O3 1_556 3_466 74.45(7)
O2 V2 O3 2_466 3_466 109.50(7)
Sr1 V2 O3 1_556 3_466 106.08(5)
Sr1 V2 O3 1_456 3_466 80.26(4)
O2 V2 O3 6_566 3_466 140.52(8)
O2 V2 O3 5_566 3_466 47.18(7)
O2 V2 O3 5_565 3_466 40.95(7)
O2 V2 O3 6_565 3_466 131.28(8)
O1 V2 O3 1_556 4_556 94.16(5)
O3 V2 O3 7 4_556 146.73(10)
O3 V2 O3 8_575 4_556 27.65(13)
O3 V2 O3 . 4_556 114.28(6)
O3 V2 O3 2_465 4_556 62.55(6)
V1 V2 O3 5_566 4_556 147.61(6)
V1 V2 O3 6_566 4_556 26.00(4)
Sr1 V2 O3 1_455 4_556 101.61(5)
Sr1 V2 O3 . 4_556 72.69(4)
V1 V2 O3 2_565 4_556 28.13(4)
V1 V2 O3 1_455 4_556 152.61(4)
V1 V2 O3 . 4_556 113.71(4)
V1 V2 O3 2_465 4_556 66.67(4)
O1 V2 O3 . 4_556 85.84(5)
O2 V2 O3 2_566 4_556 43.33(8)
O2 V2 O3 1_456 4_556 142.49(8)
O2 V2 O3 1_556 4_556 109.50(7)
O2 V2 O3 2_466 4_556 74.45(7)
Sr1 V2 O3 1_556 4_556 80.26(4)
Sr1 V2 O3 1_456 4_556 106.08(5)
O2 V2 O3 6_566 4_556 47.18(7)
O2 V2 O3 5_566 4_556 140.52(8)
O2 V2 O3 5_565 4_556 131.28(8)
O2 V2 O3 6_565 4_556 40.95(7)
O3 V2 O3 3_466 4_556 171.68(9)
O1 V2 O3 1_556 5_566 94.16(5)
O3 V2 O3 7 5_566 62.55(6)
O3 V2 O3 8_575 5_566 114.28(6)
O3 V2 O3 . 5_566 27.65(13)
O3 V2 O3 2_465 5_566 146.73(10)
V1 V2 O3 5_566 5_566 26.00(4)
V1 V2 O3 6_566 5_566 147.61(6)
Sr1 V2 O3 1_455 5_566 101.61(5)
Sr1 V2 O3 . 5_566 72.69(4)
V1 V2 O3 2_565 5_566 113.71(4)
V1 V2 O3 1_455 5_566 66.67(4)
V1 V2 O3 . 5_566 28.13(4)
V1 V2 O3 2_465 5_566 152.61(4)
O1 V2 O3 . 5_566 85.84(5)
O2 V2 O3 2_566 5_566 109.50(7)
O2 V2 O3 1_456 5_566 74.45(7)
O2 V2 O3 1_556 5_566 43.33(8)
O2 V2 O3 2_466 5_566 142.49(8)
Sr1 V2 O3 1_556 5_566 80.26(4)
Sr1 V2 O3 1_456 5_566 106.08(5)
O2 V2 O3 6_566 5_566 140.52(8)
O2 V2 O3 5_566 5_566 47.18(7)
O2 V2 O3 5_565 5_566 40.95(7)
O2 V2 O3 6_565 5_566 131.28(8)
O3 V2 O3 3_466 5_566 38.91(8)
O3 V2 O3 4_556 5_566 140.14(8)
O1 V2 O3 1_556 6_566 94.16(5)
O3 V2 O3 7 6_566 114.28(6)
O3 V2 O3 8_575 6_566 62.55(6)
O3 V2 O3 . 6_566 146.73(10)
O3 V2 O3 2_465 6_566 27.65(13)
V1 V2 O3 5_566 6_566 147.61(6)
V1 V2 O3 6_566 6_566 26.00(4)
Sr1 V2 O3 1_455 6_566 72.69(4)
Sr1 V2 O3 . 6_566 101.61(5)
V1 V2 O3 2_565 6_566 66.67(4)
V1 V2 O3 1_455 6_566 113.71(4)
V1 V2 O3 . 6_566 152.61(4)
V1 V2 O3 2_465 6_566 28.13(4)
O1 V2 O3 . 6_566 85.84(5)
O2 V2 O3 2_566 6_566 74.45(7)
O2 V2 O3 1_456 6_566 109.50(7)
O2 V2 O3 1_556 6_566 142.49(8)
O2 V2 O3 2_466 6_566 43.33(8)
Sr1 V2 O3 1_556 6_566 106.08(5)
Sr1 V2 O3 1_456 6_566 80.26(4)
O2 V2 O3 6_566 6_566 47.18(7)
O2 V2 O3 5_566 6_566 140.52(8)
O2 V2 O3 5_565 6_566 131.28(8)
O2 V2 O3 6_565 6_566 40.95(7)
O3 V2 O3 3_466 6_566 140.14(8)
O3 V2 O3 4_556 6_566 38.91(8)
O3 V2 O3 5_566 6_566 171.68(9)
O1 V2 O3 1_556 1_455 99.04(4)
O3 V2 O3 7 1_455 29.67(8)
O3 V2 O3 8_575 1_455 139.57(11)
O3 V2 O3 . 1_455 108.93(11)
O3 V2 O3 2_465 1_455 64.39(11)
V1 V2 O3 5_566 1_455 69.37(4)
V1 V2 O3 6_566 1_455 103.57(4)
Sr1 V2 O3 1_455 1_455 36.42(4)
Sr1 V2 O3 . 1_455 126.60(5)
V1 V2 O3 2_565 1_455 154.82(4)
V1 V2 O3 1_455 1_455 26.89(4)
V1 V2 O3 . 1_455 118.20(4)
V1 V2 O3 2_465 1_455 62.64(4)
O1 V2 O3 . 1_455 80.96(4)
O2 V2 O3 2_566 1_455 153.53(7)
O2 V2 O3 1_456 1_455 41.18(7)
O2 V2 O3 1_556 1_455 122.54(6)
O2 V2 O3 2_466 1_455 66.72(6)
Sr1 V2 O3 1_556 1_455 138.00(5)
Sr1 V2 O3 1_456 1_455 59.36(4)
O2 V2 O3 6_566 1_455 110.14(4)
O2 V2 O3 5_566 1_455 81.69(5)
O2 V2 O3 5_565 1_455 70.02(4)
O2 V2 O3 6_565 1_455 97.74(5)
O3 V2 O3 3_466 1_455 51.64(6)
O3 V2 O3 4_556 1_455 126.71(6)
O3 V2 O3 5_566 1_455 90.15(6)
O3 V2 O3 6_566 1_455 88.54(6)
O1 V2 O3 1_556 2_565 99.04(4)
O3 V2 O3 7 2_565 139.57(11)
O3 V2 O3 8_575 2_565 29.67(8)
O3 V2 O3 . 2_565 64.39(11)
O3 V2 O3 2_465 2_565 108.93(11)
V1 V2 O3 5_566 2_565 103.57(4)
V1 V2 O3 6_566 2_565 69.37(4)
Sr1 V2 O3 1_455 2_565 126.60(5)
Sr1 V2 O3 . 2_565 36.42(4)
V1 V2 O3 2_565 2_565 26.89(4)
V1 V2 O3 1_455 2_565 154.82(4)
V1 V2 O3 . 2_565 62.64(4)
V1 V2 O3 2_465 2_565 118.20(4)
O1 V2 O3 . 2_565 80.96(4)
O2 V2 O3 2_566 2_565 41.18(7)
O2 V2 O3 1_456 2_565 153.53(7)
O2 V2 O3 1_556 2_565 66.72(6)
O2 V2 O3 2_466 2_565 122.54(6)
Sr1 V2 O3 1_556 2_565 59.36(4)
Sr1 V2 O3 1_456 2_565 138.00(5)
O2 V2 O3 6_566 2_565 81.69(5)
O2 V2 O3 5_566 2_565 110.14(4)
O2 V2 O3 5_565 2_565 97.74(5)
O2 V2 O3 6_565 2_565 70.02(4)
O3 V2 O3 3_466 2_565 126.71(6)
O3 V2 O3 4_556 2_565 51.64(6)
O3 V2 O3 5_566 2_565 88.54(6)
O3 V2 O3 6_566 2_565 90.15(6)
O3 V2 O3 1_455 2_565 161.91(9)
O1 V2 O3 1_556 8_475 99.04(4)
O3 V2 O3 7 8_475 64.39(11)
O3 V2 O3 8_575 8_475 108.93(11)
O3 V2 O3 . 8_475 139.57(11)
O3 V2 O3 2_465 8_475 29.67(8)
V1 V2 O3 5_566 8_475 103.57(4)
V1 V2 O3 6_566 8_475 69.37(4)
Sr1 V2 O3 1_455 8_475 36.42(4)
Sr1 V2 O3 . 8_475 126.60(5)
V1 V2 O3 2_565 8_475 118.20(4)
V1 V2 O3 1_455 8_475 62.64(4)
V1 V2 O3 . 8_475 154.82(4)
V1 V2 O3 2_465 8_475 26.89(4)
O1 V2 O3 . 8_475 80.96(4)
O2 V2 O3 2_566 8_475 122.54(6)
O2 V2 O3 1_456 8_475 66.72(6)
O2 V2 O3 1_556 8_475 153.53(7)
O2 V2 O3 2_466 8_475 41.18(7)
Sr1 V2 O3 1_556 8_475 138.00(5)
Sr1 V2 O3 1_456 8_475 59.36(4)
O2 V2 O3 6_566 8_475 81.69(5)
O2 V2 O3 5_566 8_475 110.14(4)
O2 V2 O3 5_565 8_475 97.74(5)
O2 V2 O3 6_565 8_475 70.02(4)
O3 V2 O3 3_466 8_475 88.54(6)
O3 V2 O3 4_556 8_475 90.15(6)
O3 V2 O3 5_566 8_475 126.71(6)
O3 V2 O3 6_566 8_475 51.64(6)
O3 V2 O3 1_455 8_475 36.91(8)
O3 V2 O3 2_565 8_475 138.61(8)
O1 V2 O3 1_556 7_655 99.04(4)
O3 V2 O3 7 7_655 108.93(11)
O3 V2 O3 8_575 7_655 64.39(11)
O3 V2 O3 . 7_655 29.67(8)
O3 V2 O3 2_465 7_655 139.57(11)
V1 V2 O3 5_566 7_655 69.37(4)
V1 V2 O3 6_566 7_655 103.57(4)
Sr1 V2 O3 1_455 7_655 126.60(5)
Sr1 V2 O3 . 7_655 36.42(4)
V1 V2 O3 2_565 7_655 62.64(4)
V1 V2 O3 1_455 7_655 118.20(4)
V1 V2 O3 . 7_655 26.89(4)
V1 V2 O3 2_465 7_655 154.82(4)
O1 V2 O3 . 7_655 80.96(4)
O2 V2 O3 2_566 7_655 66.72(6)
O2 V2 O3 1_456 7_655 122.54(6)
O2 V2 O3 1_556 7_655 41.18(7)
O2 V2 O3 2_466 7_655 153.53(7)
Sr1 V2 O3 1_556 7_655 59.36(4)
Sr1 V2 O3 1_456 7_655 138.00(5)
O2 V2 O3 6_566 7_655 110.14(4)
O2 V2 O3 5_566 7_655 81.69(5)
O2 V2 O3 5_565 7_655 70.02(4)
O2 V2 O3 6_565 7_655 97.74(5)
O3 V2 O3 3_466 7_655 90.15(6)
O3 V2 O3 4_556 7_655 88.54(6)
O3 V2 O3 5_566 7_655 51.64(6)
O3 V2 O3 6_566 7_655 126.71(6)
O3 V2 O3 1_455 7_655 138.61(8)
O3 V2 O3 2_565 7_655 36.91(8)
O3 V2 O3 8_475 7_655 161.91(9)
O1 V2 O2 1_556 1_455 135.98(5)
O3 V2 O2 7 1_455 26.75(10)
O3 V2 O2 8_575 1_455 113.60(11)
O3 V2 O2 . 1_455 78.06(10)
O3 V2 O2 2_465 1_455 73.40(10)
V1 V2 O2 5_566 1_455 47.35(5)
V1 V2 O2 6_566 1_455 97.97(6)
Sr1 V2 O2 1_455 1_455 28.44(4)
Sr1 V2 O2 . 1_455 85.76(5)
V1 V2 O2 2_565 1_455 136.28(6)
V1 V2 O2 1_455 1_455 48.47(5)
V1 V2 O2 . 1_455 96.98(5)
V1 V2 O2 2_465 1_455 86.46(4)
O1 V2 O2 . 1_455 44.02(5)
O2 V2 O2 2_566 1_455 160.99(11)
O2 V2 O2 1_456 1_455 72.94(5)
O2 V2 O2 1_556 1_455 116.65(11)
O2 V2 O2 2_466 1_455 101.75(6)
Sr1 V2 O2 1_556 1_455 153.40(5)
Sr1 V2 O2 1_456 1_455 100.02(4)
O2 V2 O2 6_566 1_455 142.83(7)
O2 V2 O2 5_566 1_455 96.73(7)
O2 V2 O2 5_565 1_455 36.42(6)
O2 V2 O2 6_565 1_455 81.82(3)
O3 V2 O2 3_466 1_455 49.83(7)
O3 V2 O2 4_556 1_455 122.73(7)
O3 V2 O2 5_566 1_455 73.33(6)
O3 V2 O2 6_566 1_455 100.51(7)
O3 V2 O2 1_455 1_455 40.93(5)
O3 V2 O2 2_565 1_455 121.96(6)
O3 V2 O2 8_475 1_455 61.52(5)
O3 V2 O2 7_655 1_455 104.52(6)
O1 V2 O2 1_556 2_465 135.98(5)
O3 V2 O2 7 2_465 73.40(10)
O3 V2 O2 8_575 2_465 78.06(10)
O3 V2 O2 . 2_465 113.60(11)
O3 V2 O2 2_465 2_465 26.75(10)
V1 V2 O2 5_566 2_465 97.97(6)
V1 V2 O2 6_566 2_465 47.35(5)
Sr1 V2 O2 1_455 2_465 28.44(4)
Sr1 V2 O2 . 2_465 85.76(5)
V1 V2 O2 2_565 2_465 96.98(5)
V1 V2 O2 1_455 2_465 86.46(4)
V1 V2 O2 . 2_465 136.28(6)
V1 V2 O2 2_465 2_465 48.47(5)
O1 V2 O2 . 2_465 44.02(5)
O2 V2 O2 2_566 2_465 116.65(11)
O2 V2 O2 1_456 2_465 101.75(6)
O2 V2 O2 1_556 2_465 160.99(11)
O2 V2 O2 2_466 2_465 72.94(5)
Sr1 V2 O2 1_556 2_465 153.40(5)
Sr1 V2 O2 1_456 2_465 100.02(4)
O2 V2 O2 6_566 2_465 96.73(7)
O2 V2 O2 5_566 2_465 142.83(7)
O2 V2 O2 5_565 2_465 81.82(3)
O2 V2 O2 6_565 2_465 36.42(6)
O3 V2 O2 3_466 2_465 100.51(7)
O3 V2 O2 4_556 2_465 73.33(6)
O3 V2 O2 5_566 2_465 122.73(7)
O3 V2 O2 6_566 2_465 49.83(7)
O3 V2 O2 1_455 2_465 61.52(5)
O3 V2 O2 2_565 2_465 104.52(6)
O3 V2 O2 8_475 2_465 40.93(5)
O3 V2 O2 7_655 2_465 121.96(6)
O2 V2 O2 1_455 2_465 52.23(10)
O1 V2 O2 1_556 . 135.98(5)
O3 V2 O2 7 . 78.06(10)
O3 V2 O2 8_575 . 73.40(10)
O3 V2 O2 . . 26.75(10)
O3 V2 O2 2_465 . 113.60(11)
V1 V2 O2 5_566 . 47.35(5)
V1 V2 O2 6_566 . 97.97(6)
Sr1 V2 O2 1_455 . 85.76(5)
Sr1 V2 O2 . . 28.44(4)
V1 V2 O2 2_565 . 86.46(4)
V1 V2 O2 1_455 . 96.98(5)
V1 V2 O2 . . 48.47(5)
V1 V2 O2 2_465 . 136.28(6)
O1 V2 O2 . . 44.02(5)
O2 V2 O2 2_566 . 101.75(6)
O2 V2 O2 1_456 . 116.65(11)
O2 V2 O2 1_556 . 72.94(5)
O2 V2 O2 2_466 . 160.99(11)
Sr1 V2 O2 1_556 . 100.02(4)
Sr1 V2 O2 1_456 . 153.40(5)
O2 V2 O2 6_566 . 142.83(7)
O2 V2 O2 5_566 . 96.73(7)
O2 V2 O2 5_565 . 36.42(6)
O2 V2 O2 6_565 . 81.82(3)
O3 V2 O2 3_466 . 73.33(6)
O3 V2 O2 4_556 . 100.51(7)
O3 V2 O2 5_566 . 49.83(7)
O3 V2 O2 6_566 . 122.73(7)
O3 V2 O2 1_455 . 104.52(6)
O3 V2 O2 2_565 . 61.52(5)
O3 V2 O2 8_475 . 121.96(6)
O3 V2 O2 7_655 . 40.93(5)
O2 V2 O2 1_455 . 65.07(6)
O2 V2 O2 2_465 . 88.05(9)
O1 V2 O2 1_556 2_565 135.98(5)
O3 V2 O2 7 2_565 113.60(11)
O3 V2 O2 8_575 2_565 26.75(10)
O3 V2 O2 . 2_565 73.40(10)
O3 V2 O2 2_465 2_565 78.06(10)
V1 V2 O2 5_566 2_565 97.97(6)
V1 V2 O2 6_566 2_565 47.35(5)
Sr1 V2 O2 1_455 2_565 85.76(5)
Sr1 V2 O2 . 2_565 28.44(4)
V1 V2 O2 2_565 2_565 48.47(5)
V1 V2 O2 1_455 2_565 136.28(6)
V1 V2 O2 . 2_565 86.46(4)
V1 V2 O2 2_465 2_565 96.98(5)
O1 V2 O2 . 2_565 44.02(5)
O2 V2 O2 2_566 2_565 72.94(5)
O2 V2 O2 1_456 2_565 160.99(11)
O2 V2 O2 1_556 2_565 101.75(6)
O2 V2 O2 2_466 2_565 116.65(11)
Sr1 V2 O2 1_556 2_565 100.02(4)
Sr1 V2 O2 1_456 2_565 153.40(5)
O2 V2 O2 6_566 2_565 96.73(7)
O2 V2 O2 5_566 2_565 142.83(7)
O2 V2 O2 5_565 2_565 81.82(3)
O2 V2 O2 6_565 2_565 36.42(6)
O3 V2 O2 3_466 2_565 122.73(7)
O3 V2 O2 4_556 2_565 49.83(7)
O3 V2 O2 5_566 2_565 100.51(7)
O3 V2 O2 6_566 2_565 73.33(6)
O3 V2 O2 1_455 2_565 121.96(6)
O3 V2 O2 2_565 2_565 40.93(5)
O3 V2 O2 8_475 2_565 104.52(6)
O3 V2 O2 7_655 2_565 61.52(5)
O2 V2 O2 1_455 2_565 88.05(9)
O2 V2 O2 2_465 2_565 65.07(6)
O2 V2 O2 . 2_565 52.23(10)
O1 V2 O3 1_556 8_576 21.99(4)
O3 V2 O3 7 8_576 132.02(10)
O3 V2 O3 8_575 8_576 88.04(10)
O3 V2 O3 . 8_576 110.19(11)
O3 V2 O3 2_465 8_576 106.87(11)
V1 V2 O3 5_566 8_576 127.04(5)
V1 V2 O3 6_566 8_576 95.31(4)
Sr1 V2 O3 1_455 8_576 143.61(4)
Sr1 V2 O3 . 8_576 115.10(4)
V1 V2 O3 2_565 8_576 65.69(4)
V1 V2 O3 1_455 8_576 109.55(5)
V1 V2 O3 . 8_576 87.93(4)
V1 V2 O3 2_465 8_576 87.66(5)
O1 V2 O3 . 8_576 158.01(4)
O2 V2 O3 2_566 8_576 41.32(7)
O2 V2 O3 1_456 8_576 84.84(8)
O2 V2 O3 1_556 8_576 63.85(8)
O2 V2 O3 2_466 8_576 66.40(7)
Sr1 V2 O3 1_556 8_576 30.81(4)
Sr1 V2 O3 1_456 8_576 58.77(4)
O2 V2 O3 6_566 8_576 36.71(7)
O2 V2 O3 5_566 8_576 67.84(8)
O2 V2 O3 5_565 8_576 144.83(7)
O2 V2 O3 6_565 8_576 113.81(7)
O3 V2 O3 3_466 8_576 114.23(6)
O3 V2 O3 4_556 8_576 73.99(6)
O3 V2 O3 5_566 8_576 103.95(5)
O3 V2 O3 6_566 8_576 83.89(5)
O3 V2 O3 1_455 8_576 118.07(7)
O3 V2 O3 2_565 8_576 79.68(4)
O3 V2 O3 8_475 8_576 107.25(6)
O3 V2 O3 7_655 8_576 89.71(4)
O2 V2 O3 1_455 8_576 157.59(6)
O2 V2 O3 2_465 8_576 133.04(6)
O2 V2 O3 . 8_576 130.62(5)
O2 V2 O3 2_565 8_576 114.14(6)
O1 V2 O3 1_556 2_466 21.99(4)
O3 V2 O3 7 2_466 110.19(11)
O3 V2 O3 8_575 2_466 106.87(11)
O3 V2 O3 . 2_466 132.02(10)
O3 V2 O3 2_465 2_466 88.04(10)
V1 V2 O3 5_566 2_466 127.04(5)
V1 V2 O3 6_566 2_466 95.31(4)
Sr1 V2 O3 1_455 2_466 115.10(4)
Sr1 V2 O3 . 2_466 143.61(4)
V1 V2 O3 2_565 2_466 87.66(5)
V1 V2 O3 1_455 2_466 87.93(4)
V1 V2 O3 . 2_466 109.55(5)
V1 V2 O3 2_465 2_466 65.69(4)
O1 V2 O3 . 2_466 158.01(3)
O2 V2 O3 2_566 2_466 66.40(7)
O2 V2 O3 1_456 2_466 63.85(8)
O2 V2 O3 1_556 2_466 84.84(8)
O2 V2 O3 2_466 2_466 41.32(7)
Sr1 V2 O3 1_556 2_466 58.77(4)
Sr1 V2 O3 1_456 2_466 30.81(4)
O2 V2 O3 6_566 2_466 36.71(7)
O2 V2 O3 5_566 2_466 67.84(7)
O2 V2 O3 5_565 2_466 144.83(7)
O2 V2 O3 6_565 2_466 113.81(7)
O3 V2 O3 3_466 2_466 103.95(5)
O3 V2 O3 4_556 2_466 83.89(5)
O3 V2 O3 5_566 2_466 114.23(6)
O3 V2 O3 6_566 2_466 73.99(6)
O3 V2 O3 1_455 2_466 89.71(4)
O3 V2 O3 2_565 2_466 107.25(6)
O3 V2 O3 8_475 2_466 79.68(4)
O3 V2 O3 7_655 2_466 118.07(7)
O2 V2 O3 1_455 2_466 130.62(5)
O2 V2 O3 2_465 2_466 114.14(6)
O2 V2 O3 . 2_466 157.59(6)
O2 V2 O3 2_565 2_466 133.04(6)
O3 V2 O3 8_576 2_466 29.45(7)
O1 V2 O3 1_556 1_556 21.99(3)
O3 V2 O3 7 1_556 106.87(11)
O3 V2 O3 8_575 1_556 110.19(11)
O3 V2 O3 . 1_556 88.04(10)
O3 V2 O3 2_465 1_556 132.02(10)
V1 V2 O3 5_566 1_556 95.31(4)
V1 V2 O3 6_566 1_556 127.04(5)
Sr1 V2 O3 1_455 1_556 143.61(4)
Sr1 V2 O3 . 1_556 115.10(4)
V1 V2 O3 2_565 1_556 87.93(4)
V1 V2 O3 1_455 1_556 87.66(5)
V1 V2 O3 . 1_556 65.69(4)
V1 V2 O3 2_465 1_556 109.55(5)
O1 V2 O3 . 1_556 158.01(3)
O2 V2 O3 2_566 1_556 63.85(8)
O2 V2 O3 1_456 1_556 66.40(7)
O2 V2 O3 1_556 1_556 41.32(7)
O2 V2 O3 2_466 1_556 84.84(8)
Sr1 V2 O3 1_556 1_556 30.81(4)
Sr1 V2 O3 1_456 1_556 58.77(4)
O2 V2 O3 6_566 1_556 67.84(7)
O2 V2 O3 5_566 1_556 36.71(7)
O2 V2 O3 5_565 1_556 113.81(7)
O2 V2 O3 6_565 1_556 144.83(7)
O3 V2 O3 3_466 1_556 83.89(5)
O3 V2 O3 4_556 1_556 103.95(5)
O3 V2 O3 5_566 1_556 73.99(6)
O3 V2 O3 6_566 1_556 114.23(6)
O3 V2 O3 1_455 1_556 107.25(6)
O3 V2 O3 2_565 1_556 89.71(4)
O3 V2 O3 8_475 1_556 118.07(7)
O3 V2 O3 7_655 1_556 79.68(4)
O2 V2 O3 1_455 1_556 133.04(6)
O2 V2 O3 2_465 1_556 157.59(6)
O2 V2 O3 . 1_556 114.14(6)
O2 V2 O3 2_565 1_556 130.62(5)
O3 V2 O3 8_576 1_556 31.92(7)
O3 V2 O3 2_466 1_556 43.98(7)
O1 V2 O3 1_556 7_556 21.99(4)
O3 V2 O3 7 7_556 88.04(10)
O3 V2 O3 8_575 7_556 132.02(10)
O3 V2 O3 . 7_556 106.87(11)
O3 V2 O3 2_465 7_556 110.19(11)
V1 V2 O3 5_566 7_556 95.31(4)
V1 V2 O3 6_566 7_556 127.04(5)
Sr1 V2 O3 1_455 7_556 115.10(4)
Sr1 V2 O3 . 7_556 143.61(4)
V1 V2 O3 2_565 7_556 109.55(5)
V1 V2 O3 1_455 7_556 65.69(4)
V1 V2 O3 . 7_556 87.66(5)
V1 V2 O3 2_465 7_556 87.93(4)
O1 V2 O3 . 7_556 158.01(4)
O2 V2 O3 2_566 7_556 84.84(8)
O2 V2 O3 1_456 7_556 41.32(7)
O2 V2 O3 1_556 7_556 66.40(7)
O2 V2 O3 2_466 7_556 63.85(8)
Sr1 V2 O3 1_556 7_556 58.77(4)
Sr1 V2 O3 1_456 7_556 30.81(4)
O2 V2 O3 6_566 7_556 67.84(8)
O2 V2 O3 5_566 7_556 36.71(7)
O2 V2 O3 5_565 7_556 113.81(7)
O2 V2 O3 6_565 7_556 144.83(7)
O3 V2 O3 3_466 7_556 73.99(6)
O3 V2 O3 4_556 7_556 114.23(6)
O3 V2 O3 5_566 7_556 83.89(5)
O3 V2 O3 6_566 7_556 103.95(5)
O3 V2 O3 1_455 7_556 79.68(4)
O3 V2 O3 2_565 7_556 118.07(7)
O3 V2 O3 8_475 7_556 89.71(4)
O3 V2 O3 7_655 7_556 107.25(6)
O2 V2 O3 1_455 7_556 114.14(6)
O2 V2 O3 2_465 7_556 130.62(5)
O2 V2 O3 . 7_556 133.04(6)
O2 V2 O3 2_565 7_556 157.59(6)
O3 V2 O3 8_576 7_556 43.98(7)
O3 V2 O3 2_466 7_556 31.92(7)
O3 V2 O3 1_556 7_556 29.45(7)
O1 V2 V1 1_556 6_567 33.978(17)
O3 V2 V1 7 6_567 132.04(9)
O3 V2 V1 8_575 6_567 84.18(9)
O3 V2 V1 . 6_567 132.04(9)
O3 V2 V1 2_465 6_567 84.18(9)
V1 V2 V1 5_566 6_567 145.98(4)
V1 V2 V1 6_566 6_567 78.03(3)
Sr1 V2 V1 1_455 6_567 123.343(15)
Sr1 V2 V1 . 6_567 123.343(15)
V1 V2 V1 2_565 6_567 65.41(3)
V1 V2 V1 1_455 6_567 110.32(3)
V1 V2 V1 . 6_567 110.32(3)
V1 V2 V1 2_465 6_567 65.41(3)
O1 V2 V1 . 6_567 146.022(17)
O2 V2 V1 2_566 6_567 46.25(6)
O2 V2 V1 1_456 6_567 86.53(8)
O2 V2 V1 1_556 6_567 86.53(8)
O2 V2 V1 2_466 6_567 46.25(6)
Sr1 V2 V1 1_556 6_567 51.982(19)
Sr1 V2 V1 1_456 6_567 51.982(19)
O2 V2 V1 6_566 6_567 16.56(7)
O2 V2 V1 5_566 6_567 84.51(7)
O2 V2 V1 5_565 6_567 165.16(7)
O2 V2 V1 6_565 6_567 97.20(7)
O3 V2 V1 3_466 6_567 125.84(5)
O3 V2 V1 4_556 6_567 62.27(5)
O3 V2 V1 5_566 6_567 125.84(5)
O3 V2 V1 6_566 6_567 62.27(5)
O3 V2 V1 1_455 6_567 107.89(4)
O3 V2 V1 2_565 6_567 87.33(4)
O3 V2 V1 8_475 6_567 87.33(4)
O3 V2 V1 7_655 6_567 107.89(4)
O2 V2 V1 1_455 6_567 147.38(3)
O2 V2 V1 2_465 6_567 110.50(5)
O2 V2 V1 . 6_567 147.38(3)
O2 V2 V1 2_565 6_567 110.50(5)
O3 V2 V1 8_576 6_567 22.70(4)
O3 V2 V1 2_466 6_567 22.70(4)
O3 V2 V1 1_556 6_567 52.03(4)
O3 V2 V1 7_556 6_567 52.03(4)
O1 V2 V1 1_556 5_567 33.978(17)
O3 V2 V1 7 5_567 84.18(9)
O3 V2 V1 8_575 5_567 132.04(9)
O3 V2 V1 . 5_567 84.18(9)
O3 V2 V1 2_465 5_567 132.04(9)
V1 V2 V1 5_566 5_567 78.03(3)
V1 V2 V1 6_566 5_567 145.98(4)
Sr1 V2 V1 1_455 5_567 123.343(15)
Sr1 V2 V1 . 5_567 123.343(15)
V1 V2 V1 2_565 5_567 110.32(3)
V1 V2 V1 1_455 5_567 65.41(3)
V1 V2 V1 . 5_567 65.41(3)
V1 V2 V1 2_465 5_567 110.32(3)
O1 V2 V1 . 5_567 146.022(17)
O2 V2 V1 2_566 5_567 86.53(8)
O2 V2 V1 1_456 5_567 46.25(6)
O2 V2 V1 1_556 5_567 46.25(6)
O2 V2 V1 2_466 5_567 86.53(8)
Sr1 V2 V1 1_556 5_567 51.982(19)
Sr1 V2 V1 1_456 5_567 51.982(19)
O2 V2 V1 6_566 5_567 84.51(7)
O2 V2 V1 5_566 5_567 16.56(7)
O2 V2 V1 5_565 5_567 97.20(7)
O2 V2 V1 6_565 5_567 165.16(7)
O3 V2 V1 3_466 5_567 62.27(5)
O3 V2 V1 4_556 5_567 125.84(5)
O3 V2 V1 5_566 5_567 62.27(5)
O3 V2 V1 6_566 5_567 125.84(5)
O3 V2 V1 1_455 5_567 87.33(4)
O3 V2 V1 2_565 5_567 107.89(4)
O3 V2 V1 8_475 5_567 107.89(4)
O3 V2 V1 7_655 5_567 87.33(4)
O2 V2 V1 1_455 5_567 110.50(5)
O2 V2 V1 2_465 5_567 147.38(3)
O2 V2 V1 . 5_567 110.50(5)
O2 V2 V1 2_565 5_567 147.38(3)
O3 V2 V1 8_576 5_567 52.03(4)
O3 V2 V1 2_466 5_567 52.03(4)
O3 V2 V1 1_556 5_567 22.70(4)
O3 V2 V1 7_556 5_567 22.70(4)
V1 V2 V1 6_567 5_567 67.96(3)
O1 V2 V2 1_556 1_556 0.0
O3 V2 V2 7 1_556 110.03(9)
O3 V2 V2 8_575 1_556 110.03(9)
O3 V2 V2 . 1_556 110.03(9)
O3 V2 V2 2_465 1_556 110.03(9)
V1 V2 V2 5_566 1_556 112.01(3)
V1 V2 V2 6_566 1_556 112.01(3)
Sr1 V2 V2 1_455 1_556 131.52(2)
Sr1 V2 V2 . 1_556 131.52(2)
V1 V2 V2 2_565 1_556 87.62(3)
V1 V2 V2 1_455 1_556 87.62(3)
V1 V2 V2 . 1_556 87.62(3)
V1 V2 V2 2_465 1_556 87.62(3)
O1 V2 V2 . 1_556 180.0
O2 V2 V2 2_566 1_556 63.03(7)
O2 V2 V2 1_456 1_556 63.03(7)
O2 V2 V2 1_556 1_556 63.03(7)
O2 V2 V2 2_466 1_556 63.03(7)
Sr1 V2 V2 1_556 1_556 42.035(18)
Sr1 V2 V2 1_456 1_556 42.035(18)
O2 V2 V2 6_566 1_556 50.53(7)
O2 V2 V2 5_566 1_556 50.53(7)
O2 V2 V2 5_565 1_556 131.18(6)
O2 V2 V2 6_565 1_556 131.18(6)
O3 V2 V2 3_466 1_556 94.16(5)
O3 V2 V2 4_556 1_556 94.16(5)
O3 V2 V2 5_566 1_556 94.16(5)
O3 V2 V2 6_566 1_556 94.16(5)
O3 V2 V2 1_455 1_556 99.04(4)
O3 V2 V2 2_565 1_556 99.04(4)
O3 V2 V2 8_475 1_556 99.04(4)
O3 V2 V2 7_655 1_556 99.04(4)
O2 V2 V2 1_455 1_556 135.98(5)
O2 V2 V2 2_465 1_556 135.98(5)
O2 V2 V2 . 1_556 135.98(5)
O2 V2 V2 2_565 1_556 135.98(5)
O3 V2 V2 8_576 1_556 21.99(4)
O3 V2 V2 2_466 1_556 21.99(3)
O3 V2 V2 1_556 1_556 21.99(3)
O3 V2 V2 7_556 1_556 21.99(4)
V1 V2 V2 6_567 1_556 33.978(17)
V1 V2 V2 5_567 1_556 33.978(17)
O1 V2 V2 1_556 1_554 180.0
O3 V2 V2 7 1_554 69.97(9)
O3 V2 V2 8_575 1_554 69.97(9)
O3 V2 V2 . 1_554 69.97(9)
O3 V2 V2 2_465 1_554 69.97(9)
V1 V2 V2 5_566 1_554 67.99(3)
V1 V2 V2 6_566 1_554 67.99(3)
Sr1 V2 V2 1_455 1_554 48.48(2)
Sr1 V2 V2 . 1_554 48.48(2)
V1 V2 V2 2_565 1_554 92.38(3)
V1 V2 V2 1_455 1_554 92.38(3)
V1 V2 V2 . 1_554 92.38(3)
V1 V2 V2 2_465 1_554 92.38(3)
O1 V2 V2 . 1_554 0.0
O2 V2 V2 2_566 1_554 116.97(7)
O2 V2 V2 1_456 1_554 116.97(7)
O2 V2 V2 1_556 1_554 116.97(7)
O2 V2 V2 2_466 1_554 116.97(7)
Sr1 V2 V2 1_556 1_554 137.965(18)
Sr1 V2 V2 1_456 1_554 137.965(18)
O2 V2 V2 6_566 1_554 129.47(7)
O2 V2 V2 5_566 1_554 129.47(7)
O2 V2 V2 5_565 1_554 48.82(6)
O2 V2 V2 6_565 1_554 48.82(6)
O3 V2 V2 3_466 1_554 85.84(5)
O3 V2 V2 4_556 1_554 85.84(5)
O3 V2 V2 5_566 1_554 85.84(5)
O3 V2 V2 6_566 1_554 85.84(5)
O3 V2 V2 1_455 1_554 80.96(4)
O3 V2 V2 2_565 1_554 80.96(4)
O3 V2 V2 8_475 1_554 80.96(4)
O3 V2 V2 7_655 1_554 80.96(4)
O2 V2 V2 1_455 1_554 44.02(5)
O2 V2 V2 2_465 1_554 44.02(5)
O2 V2 V2 . 1_554 44.02(5)
O2 V2 V2 2_565 1_554 44.02(5)
O3 V2 V2 8_576 1_554 158.01(4)
O3 V2 V2 2_466 1_554 158.01(3)
O3 V2 V2 1_556 1_554 158.01(3)
O3 V2 V2 7_556 1_554 158.01(4)
V1 V2 V2 6_567 1_554 146.022(17)
V1 V2 V2 5_567 1_554 146.022(17)
V2 V2 V2 1_556 1_554 180.0
O1 V2 V2 1_556 1_655 90.0
O3 V2 V2 7 1_655 129.63(9)
O3 V2 V2 8_575 1_655 50.37(9)
O3 V2 V2 . 1_655 50.37(9)
O3 V2 V2 2_465 1_655 129.63(9)
V1 V2 V2 5_566 1_655 90.0
V1 V2 V2 6_566 1_655 90.0
Sr1 V2 V2 1_455 1_655 138.48(2)
Sr1 V2 V2 . 1_655 41.52(2)
V1 V2 V2 2_565 1_655 43.170(15)
V1 V2 V2 1_455 1_655 136.830(15)
V1 V2 V2 . 1_655 43.170(15)
V1 V2 V2 2_465 1_655 136.830(15)
O1 V2 V2 . 1_655 90.0
O2 V2 V2 2_566 1_655 46.39(5)
O2 V2 V2 1_456 1_655 133.61(5)
O2 V2 V2 1_556 1_655 46.39(5)
O2 V2 V2 2_466 1_655 133.61(5)
Sr1 V2 V2 1_556 1_655 47.965(18)
Sr1 V2 V2 1_456 1_655 132.035(18)
O2 V2 V2 6_566 1_655 90.0
O2 V2 V2 5_566 1_655 90.0
O2 V2 V2 5_565 1_655 90.0
O2 V2 V2 6_565 1_655 90.0
O3 V2 V2 3_466 1_655 109.45(4)
O3 V2 V2 4_556 1_655 70.55(4)
O3 V2 V2 5_566 1_655 70.55(4)
O3 V2 V2 6_566 1_655 109.45(4)
O3 V2 V2 1_455 1_655 159.30(4)
O3 V2 V2 2_565 1_655 20.70(4)
O3 V2 V2 8_475 1_655 159.30(4)
O3 V2 V2 7_655 1_655 20.70(4)
O2 V2 V2 1_455 1_655 122.54(3)
O2 V2 V2 2_465 1_655 122.54(3)
O2 V2 V2 . 1_655 57.46(3)
O2 V2 V2 2_565 1_655 57.46(3)
O3 V2 V2 8_576 1_655 75.27(3)
O3 V2 V2 2_466 1_655 104.73(3)
O3 V2 V2 1_556 1_655 75.27(3)
O3 V2 V2 7_556 1_655 104.73(3)
V1 V2 V2 6_567 1_655 90.0
V1 V2 V2 5_567 1_655 90.0
V2 V2 V2 1_556 1_655 90.0
V2 V2 V2 1_554 1_655 90.0
O1 V2 V2 1_556 1_455 90.0
O3 V2 V2 7 1_455 50.37(9)
O3 V2 V2 8_575 1_455 129.63(9)
O3 V2 V2 . 1_455 129.63(9)
O3 V2 V2 2_465 1_455 50.37(9)
V1 V2 V2 5_566 1_455 90.0
V1 V2 V2 6_566 1_455 90.0
Sr1 V2 V2 1_455 1_455 41.52(2)
Sr1 V2 V2 . 1_455 138.48(2)
V1 V2 V2 2_565 1_455 136.830(15)
V1 V2 V2 1_455 1_455 43.170(15)
V1 V2 V2 . 1_455 136.830(15)
V1 V2 V2 2_465 1_455 43.170(15)
O1 V2 V2 . 1_455 90.0
O2 V2 V2 2_566 1_455 133.61(5)
O2 V2 V2 1_456 1_455 46.39(5)
O2 V2 V2 1_556 1_455 133.61(5)
O2 V2 V2 2_466 1_455 46.39(5)
Sr1 V2 V2 1_556 1_455 132.035(18)
Sr1 V2 V2 1_456 1_455 47.965(18)
O2 V2 V2 6_566 1_455 90.0
O2 V2 V2 5_566 1_455 90.0
O2 V2 V2 5_565 1_455 90.0
O2 V2 V2 6_565 1_455 90.0
O3 V2 V2 3_466 1_455 70.55(4)
O3 V2 V2 4_556 1_455 109.45(4)
O3 V2 V2 5_566 1_455 109.45(4)
O3 V2 V2 6_566 1_455 70.55(4)
O3 V2 V2 1_455 1_455 20.70(4)
O3 V2 V2 2_565 1_455 159.30(4)
O3 V2 V2 8_475 1_455 20.70(4)
O3 V2 V2 7_655 1_455 159.30(4)
O2 V2 V2 1_455 1_455 57.46(3)
O2 V2 V2 2_465 1_455 57.46(3)
O2 V2 V2 . 1_455 122.54(3)
O2 V2 V2 2_565 1_455 122.54(3)
O3 V2 V2 8_576 1_455 104.73(3)
O3 V2 V2 2_466 1_455 75.27(3)
O3 V2 V2 1_556 1_455 104.73(3)
O3 V2 V2 7_556 1_455 75.27(3)
V1 V2 V2 6_567 1_455 90.0
V1 V2 V2 5_567 1_455 90.0
V2 V2 V2 1_556 1_455 90.0
V2 V2 V2 1_554 1_455 90.0
V2 V2 V2 1_655 1_455 180.0
O1 V2 Sr1 1_556 5_576 75.504(18)
O3 V2 Sr1 7 5_576 138.90(9)
O3 V2 Sr1 8_575 5_576 54.40(9)
O3 V2 Sr1 . 5_576 138.90(9)
O3 V2 Sr1 2_465 5_576 54.40(9)
V1 V2 Sr1 5_566 5_576 172.49(5)
V1 V2 Sr1 6_566 5_576 36.50(3)
Sr1 V2 Sr1 1_455 5_576 99.550(11)
Sr1 V2 Sr1 . 5_576 99.550(11)
V1 V2 Sr1 2_565 5_576 47.812(16)
V1 V2 Sr1 1_455 5_576 130.60(2)
V1 V2 Sr1 . 5_576 130.60(2)
V1 V2 Sr1 2_465 5_576 47.812(16)
O1 V2 Sr1 . 5_576 104.496(18)
O2 V2 Sr1 2_566 5_576 48.70(6)
O2 V2 Sr1 1_456 5_576 115.66(7)
O2 V2 Sr1 1_556 5_576 115.66(7)
O2 V2 Sr1 2_466 5_576 48.70(6)
Sr1 V2 Sr1 1_556 5_576 79.286(15)
Sr1 V2 Sr1 1_456 5_576 79.286(15)
O2 V2 Sr1 6_566 5_576 24.97(7)
O2 V2 Sr1 5_566 5_576 126.04(7)
O2 V2 Sr1 5_565 5_576 153.31(7)
O2 V2 Sr1 6_565 5_576 55.68(6)
O3 V2 Sr1 3_466 5_576 158.18(5)
O3 V2 Sr1 4_556 5_576 26.87(4)
O3 V2 Sr1 5_566 5_576 158.18(5)
O3 V2 Sr1 6_566 5_576 26.87(4)
O3 V2 Sr1 1_455 5_576 110.23(4)
O3 V2 Sr1 2_565 5_576 74.51(4)
O3 V2 Sr1 8_475 5_576 74.51(4)
O3 V2 Sr1 7_655 5_576 110.23(4)
O2 V2 Sr1 1_455 5_576 127.31(5)
O2 V2 Sr1 2_465 5_576 75.75(5)
O2 V2 Sr1 . 5_576 127.31(5)
O2 V2 Sr1 2_565 5_576 75.75(5)
O3 V2 Sr1 8_576 5_576 60.11(4)
O3 V2 Sr1 2_466 5_576 60.11(4)
O3 V2 Sr1 1_556 5_576 91.95(4)
O3 V2 Sr1 7_556 5_576 91.95(4)
V1 V2 Sr1 6_567 5_576 41.526(16)
V1 V2 Sr1 5_567 5_576 109.48(3)
V2 V2 Sr1 1_556 5_576 75.504(18)
V2 V2 Sr1 1_554 5_576 104.496(18)
V2 V2 Sr1 1_655 5_576 90.0
V2 V2 Sr1 1_455 5_576 90.0
O1 V2 Sr1 1_556 5_566 75.504(18)
O3 V2 Sr1 7 5_566 54.40(9)
O3 V2 Sr1 8_575 5_566 138.90(9)
O3 V2 Sr1 . 5_566 54.40(9)
O3 V2 Sr1 2_465 5_566 138.90(9)
V1 V2 Sr1 5_566 5_566 36.50(3)
V1 V2 Sr1 6_566 5_566 172.49(5)
Sr1 V2 Sr1 1_455 5_566 99.550(11)
Sr1 V2 Sr1 . 5_566 99.550(10)
V1 V2 Sr1 2_565 5_566 130.60(2)
V1 V2 Sr1 1_455 5_566 47.812(16)
V1 V2 Sr1 . 5_566 47.812(16)
V1 V2 Sr1 2_465 5_566 130.60(2)
O1 V2 Sr1 . 5_566 104.496(18)
O2 V2 Sr1 2_566 5_566 115.66(7)
O2 V2 Sr1 1_456 5_566 48.70(6)
O2 V2 Sr1 1_556 5_566 48.70(6)
O2 V2 Sr1 2_466 5_566 115.66(7)
Sr1 V2 Sr1 1_556 5_566 79.286(15)
Sr1 V2 Sr1 1_456 5_566 79.286(15)
O2 V2 Sr1 6_566 5_566 126.04(7)
O2 V2 Sr1 5_566 5_566 24.97(7)
O2 V2 Sr1 5_565 5_566 55.68(6)
O2 V2 Sr1 6_565 5_566 153.31(7)
O3 V2 Sr1 3_466 5_566 26.87(4)
O3 V2 Sr1 4_556 5_566 158.18(5)
O3 V2 Sr1 5_566 5_566 26.87(4)
O3 V2 Sr1 6_566 5_566 158.18(5)
O3 V2 Sr1 1_455 5_566 74.51(4)
O3 V2 Sr1 2_565 5_566 110.23(4)
O3 V2 Sr1 8_475 5_566 110.23(4)
O3 V2 Sr1 7_655 5_566 74.51(4)
O2 V2 Sr1 1_455 5_566 75.75(5)
O2 V2 Sr1 2_465 5_566 127.31(5)
O2 V2 Sr1 . 5_566 75.75(5)
O2 V2 Sr1 2_565 5_566 127.31(5)
O3 V2 Sr1 8_576 5_566 91.95(4)
O3 V2 Sr1 2_466 5_566 91.95(4)
O3 V2 Sr1 1_556 5_566 60.11(4)
O3 V2 Sr1 7_556 5_566 60.11(4)
V1 V2 Sr1 6_567 5_566 109.48(3)
V1 V2 Sr1 5_567 5_566 41.526(16)
V2 V2 Sr1 1_556 5_566 75.504(18)
V2 V2 Sr1 1_554 5_566 104.496(18)
V2 V2 Sr1 1_655 5_566 90.0
V2 V2 Sr1 1_455 5_566 90.0
Sr1 V2 Sr1 5_576 5_566 151.01(4)
O1 V2 O1 1_556 1_656 73.04(7)
O3 V2 O1 7 1_656 135.23(9)
O3 V2 O1 8_575 1_656 59.32(9)
O3 V2 O1 . 1_656 59.32(9)
O3 V2 O1 2_465 1_656 135.23(9)
V1 V2 O1 5_566 1_656 96.27(2)
V1 V2 O1 6_566 1_656 96.27(2)
Sr1 V2 O1 1_455 1_656 155.44(7)
Sr1 V2 O1 . 1_656 58.47(6)
V1 V2 O1 2_565 1_656 44.79(2)
V1 V2 O1 1_455 1_656 133.28(3)
V1 V2 O1 . 1_656 44.79(2)
V1 V2 O1 2_465 1_656 133.28(3)
O1 V2 O1 . 1_656 106.96(6)
O2 V2 O1 2_566 1_656 37.63(6)
O2 V2 O1 1_456 1_656 121.84(7)
O2 V2 O1 1_556 1_656 37.63(6)
O2 V2 O1 2_466 1_656 121.84(7)
Sr1 V2 O1 1_556 1_656 31.01(6)
Sr1 V2 O1 1_456 1_656 115.08(7)
O2 V2 O1 6_566 1_656 79.32(4)
O2 V2 O1 5_566 1_656 79.32(4)
O2 V2 O1 5_565 1_656 101.07(4)
O2 V2 O1 6_565 1_656 101.07(4)
O3 V2 O1 3_466 1_656 109.86(4)
O3 V2 O1 4_556 1_656 72.70(4)
O3 V2 O1 5_566 1_656 72.70(4)
O3 V2 O1 6_566 1_656 109.86(4)
O3 V2 O1 1_455 1_656 160.16(5)
O3 V2 O1 2_565 1_656 31.90(6)
O3 V2 O1 8_475 1_656 160.16(5)
O3 V2 O1 7_655 1_656 31.90(6)
O2 V2 O1 1_455 1_656 136.40(6)
O2 V2 O1 2_465 1_656 136.40(6)
O2 V2 O1 . 1_656 72.26(6)
O2 V2 O1 2_565 1_656 72.26(6)
O3 V2 O1 8_576 1_656 59.10(7)
O3 V2 O1 2_466 1_656 88.44(7)
O3 V2 O1 1_556 1_656 59.10(7)
O3 V2 O1 7_556 1_656 88.44(7)
V1 V2 O1 6_567 1_656 76.01(5)
V1 V2 O1 5_567 1_656 76.01(5)
V2 V2 O1 1_556 1_656 73.04(6)
V2 V2 O1 1_554 1_656 106.96(6)
V2 V2 O1 1_655 1_656 16.96(6)
V2 V2 O1 1_455 1_656 163.04(6)
Sr1 V2 O1 5_576 1_656 85.814(17)
Sr1 V2 O1 5_566 1_656 85.814(17)
O1 V2 O1 1_556 1_456 73.04(6)
O3 V2 O1 7 1_456 59.32(9)
O3 V2 O1 8_575 1_456 135.23(9)
O3 V2 O1 . 1_456 135.23(9)
O3 V2 O1 2_465 1_456 59.32(9)
V1 V2 O1 5_566 1_456 96.27(2)
V1 V2 O1 6_566 1_456 96.27(2)
Sr1 V2 O1 1_455 1_456 58.47(6)
Sr1 V2 O1 . 1_456 155.44(7)
V1 V2 O1 2_565 1_456 133.28(3)
V1 V2 O1 1_455 1_456 44.79(2)
V1 V2 O1 . 1_456 133.28(3)
V1 V2 O1 2_465 1_456 44.79(2)
O1 V2 O1 . 1_456 106.96(6)
O2 V2 O1 2_566 1_456 121.84(7)
O2 V2 O1 1_456 1_456 37.63(6)
O2 V2 O1 1_556 1_456 121.84(7)
O2 V2 O1 2_466 1_456 37.63(6)
Sr1 V2 O1 1_556 1_456 115.08(7)
Sr1 V2 O1 1_456 1_456 31.01(6)
O2 V2 O1 6_566 1_456 79.32(4)
O2 V2 O1 5_566 1_456 79.32(4)
O2 V2 O1 5_565 1_456 101.07(4)
O2 V2 O1 6_565 1_456 101.07(4)
O3 V2 O1 3_466 1_456 72.70(4)
O3 V2 O1 4_556 1_456 109.86(4)
O3 V2 O1 5_566 1_456 109.86(4)
O3 V2 O1 6_566 1_456 72.70(4)
O3 V2 O1 1_455 1_456 31.90(6)
O3 V2 O1 2_565 1_456 160.16(5)
O3 V2 O1 8_475 1_456 31.90(6)
O3 V2 O1 7_655 1_456 160.16(5)
O2 V2 O1 1_455 1_456 72.26(6)
O2 V2 O1 2_465 1_456 72.26(6)
O2 V2 O1 . 1_456 136.40(6)
O2 V2 O1 2_565 1_456 136.40(6)
O3 V2 O1 8_576 1_456 88.44(7)
O3 V2 O1 2_466 1_456 59.10(7)
O3 V2 O1 1_556 1_456 88.44(7)
O3 V2 O1 7_556 1_456 59.10(7)
V1 V2 O1 6_567 1_456 76.01(5)
V1 V2 O1 5_567 1_456 76.01(5)
V2 V2 O1 1_556 1_456 73.04(6)
V2 V2 O1 1_554 1_456 106.96(6)
V2 V2 O1 1_655 1_456 163.04(6)
V2 V2 O1 1_455 1_456 16.96(6)
Sr1 V2 O1 5_576 1_456 85.814(17)
Sr1 V2 O1 5_566 1_456 85.814(17)
O1 V2 O1 1_656 1_456 146.09(13)
V2 O1 Sr1 1_554 . 116.54(11)
V2 O1 Sr1 1_554 1_455 116.54(11)
Sr1 O1 Sr1 . 1_455 126.9(2)
V2 O1 V2 1_554 . 180.0
Sr1 O1 V2 . . 63.46(11)
Sr1 O1 V2 1_455 . 63.46(11)
V2 O1 V1 1_554 6_566 132.20(7)
Sr1 O1 V1 . 6_566 72.53(9)
Sr1 O1 V1 1_455 6_566 72.53(9)
V2 O1 V1 . 6_566 47.80(7)
V2 O1 V1 1_554 5_566 132.20(7)
Sr1 O1 V1 . 5_566 72.53(9)
Sr1 O1 V1 1_455 5_566 72.53(9)
V2 O1 V1 . 5_566 47.80(7)
V1 O1 V1 6_566 5_566 95.61(14)
V2 O1 V1 1_554 1_454 68.02(9)
Sr1 O1 V1 . 1_454 140.61(2)
Sr1 O1 V1 1_455 1_454 64.00(2)
V2 O1 V1 . 1_454 111.98(9)
V1 O1 V1 6_566 1_454 136.13(7)
V1 O1 V1 5_566 1_454 77.39(3)
V2 O1 V1 1_554 2_564 68.02(9)
Sr1 O1 V1 . 2_564 64.00(2)
Sr1 O1 V1 1_455 2_564 140.61(2)
V2 O1 V1 . 2_564 111.98(9)
V1 O1 V1 6_566 2_564 77.39(3)
V1 O1 V1 5_566 2_564 136.13(7)
V1 O1 V1 1_454 2_564 136.05(17)
V2 O1 V1 1_554 2_464 68.02(9)
Sr1 O1 V1 . 2_464 140.61(2)
Sr1 O1 V1 1_455 2_464 64.00(2)
V2 O1 V1 . 2_464 111.98(9)
V1 O1 V1 6_566 2_464 77.39(3)
V1 O1 V1 5_566 2_464 136.13(7)
V1 O1 V1 1_454 2_464 78.67(7)
V1 O1 V1 2_564 2_464 85.21(7)
V2 O1 V1 1_554 1_554 68.02(9)
Sr1 O1 V1 . 1_554 64.00(2)
Sr1 O1 V1 1_455 1_554 140.61(2)
V2 O1 V1 . 1_554 111.98(9)
V1 O1 V1 6_566 1_554 136.13(7)
V1 O1 V1 5_566 1_554 77.39(3)
V1 O1 V1 1_454 1_554 85.21(7)
V1 O1 V1 2_564 1_554 78.67(7)
V1 O1 V1 2_464 1_554 136.05(17)
V2 O1 V1 1_554 5_565 45.54(7)
Sr1 O1 V1 . 5_565 108.24(5)
Sr1 O1 V1 1_455 5_565 108.24(5)
V2 O1 V1 . 5_565 134.46(7)
V1 O1 V1 6_566 5_565 177.74(13)
V1 O1 V1 5_566 5_565 86.65(3)
V1 O1 V1 1_454 5_565 44.40(4)
V1 O1 V1 2_564 5_565 100.97(12)
V1 O1 V1 2_464 5_565 100.97(12)
V1 O1 V1 1_554 5_565 44.40(4)
V2 O1 V1 1_554 6_565 45.54(7)
Sr1 O1 V1 . 6_565 108.24(5)
Sr1 O1 V1 1_455 6_565 108.24(5)
V2 O1 V1 . 6_565 134.46(7)
V1 O1 V1 6_566 6_565 86.65(3)
V1 O1 V1 5_566 6_565 177.74(13)
V1 O1 V1 1_454 6_565 100.97(12)
V1 O1 V1 2_564 6_565 44.40(4)
V1 O1 V1 2_464 6_565 44.40(4)
V1 O1 V1 1_554 6_565 100.97(12)
V1 O1 V1 5_565 6_565 91.08(13)
V1 O2 Sr1 1_554 . 130.0(2)
V1 O2 V1 1_554 5_666 128.10(10)
Sr1 O2 V1 . 5_666 80.30(10)
V1 O2 V1 1_554 5_566 128.10(10)
Sr1 O2 V1 . 5_566 80.30(10)
V1 O2 V1 5_666 5_566 93.50(11)
V1 O2 V1 1_554 . 164.0(2)
Sr1 O2 V1 . . 65.94(10)
V1 O2 V1 5_666 . 47.54(6)
V1 O2 V1 5_566 . 47.54(6)
V1 O2 V2 1_554 1_654 70.36(12)
Sr1 O2 V2 . 1_654 74.04(9)
V1 O2 V2 5_666 1_654 84.04(4)
V1 O2 V2 5_566 1_654 154.27(14)
V1 O2 V2 . 1_654 119.97(9)
V1 O2 V2 1_554 1_554 70.36(12)
Sr1 O2 V2 . 1_554 74.04(9)
V1 O2 V2 5_666 1_554 154.27(14)
V1 O2 V2 5_566 1_554 84.04(4)
V1 O2 V2 . 1_554 119.97(9)
V2 O2 V2 1_654 1_554 87.22(10)
V1 O2 V1 1_554 5_565 42.02(5)
Sr1 O2 V1 . 5_565 119.35(11)
V1 O2 V1 5_666 5_565 160.21(14)
V1 O2 V1 5_566 5_565 88.05(3)
V1 O2 V1 . 5_565 135.21(6)
V2 O2 V1 1_654 5_565 102.85(11)
V2 O2 V1 1_554 5_565 45.51(4)
V1 O2 V1 1_554 5_665 42.02(5)
Sr1 O2 V1 . 5_665 119.35(11)
V1 O2 V1 5_666 5_665 88.05(3)
V1 O2 V1 5_566 5_665 160.21(14)
V1 O2 V1 . 5_665 135.21(6)
V2 O2 V1 1_654 5_665 45.51(4)
V2 O2 V1 1_554 5_665 102.85(11)
V1 O2 V1 5_565 5_665 84.02(10)
V1 O2 V2 1_554 5_566 118.4(2)
Sr1 O2 V2 . 5_566 111.64(14)
V1 O2 V2 5_666 5_566 56.28(6)
V1 O2 V2 5_566 5_566 56.28(6)
V1 O2 V2 . 5_566 45.70(6)
V2 O2 V2 1_654 5_566 136.39(5)
V2 O2 V2 1_554 5_566 136.39(5)
V1 O2 V2 5_565 5_566 109.77(9)
V1 O2 V2 5_665 5_566 109.77(9)
V1 O2 V2 1_554 5_565 37.70(12)
Sr1 O2 V2 . 5_565 167.72(17)
V1 O2 V2 5_666 5_565 107.82(9)
V1 O2 V2 5_566 5_565 107.82(9)
V1 O2 V2 . 5_565 126.34(12)
V2 O2 V2 1_654 5_565 97.25(9)
V2 O2 V2 1_554 5_565 97.25(9)
V1 O2 V2 5_565 5_565 53.29(6)
V1 O2 V2 5_665 5_565 53.29(6)
V2 O2 V2 5_566 5_565 80.65(9)
V1 O2 V1 1_554 2_564 82.22(17)
Sr1 O2 V1 . 2_564 47.79(8)
V1 O2 V1 5_666 2_564 112.25(9)
V1 O2 V1 5_566 2_564 112.25(9)
V1 O2 V1 . 2_564 113.73(11)
V2 O2 V1 1_654 2_564 47.09(5)
V2 O2 V1 1_554 2_564 47.09(5)
V1 O2 V1 5_565 2_564 85.17(8)
V1 O2 V1 5_665 2_564 85.17(8)
V2 O2 V1 5_566 2_564 159.43(12)
V2 O2 V1 5_565 2_564 119.92(10)
V1 O3 V1 . 5_566 97.88(14)
V1 O3 V2 . . 134.24(16)
V1 O3 V2 5_566 . 99.93(13)
V1 O3 Sr1 . . 101.26(12)
V1 O3 Sr1 5_566 . 125.95(14)
V2 O3 Sr1 . . 101.56(12)
V1 O3 V1 . 1_455 115.39(12)
V1 O3 V1 5_566 1_455 40.87(7)
V2 O3 V1 . 1_455 61.04(8)
Sr1 O3 V1 . 1_455 141.53(10)
V1 O3 V2 . 5_566 42.38(7)
V1 O3 V2 5_566 5_566 60.73(8)
V2 O3 V2 . 5_566 152.35(12)
Sr1 O3 V2 . 5_566 105.88(9)
V1 O3 V2 1_455 5_566 94.35(6)
V1 O3 V1 . 2_565 101.83(11)
V1 O3 V1 5_566 2_565 158.87(13)
V2 O3 V1 . 2_565 60.52(8)
Sr1 O3 V1 . 2_565 57.19(6)
V1 O3 V1 1_455 2_565 121.41(7)
V2 O3 V1 5_566 2_565 140.40(8)
V1 O3 V1 . 5_666 36.24(7)
V1 O3 V1 5_566 5_666 109.60(11)
V2 O3 V1 . 5_666 149.69(12)
Sr1 O3 V1 . 5_666 66.54(6)
V1 O3 V1 1_455 5_666 144.56(8)
V2 O3 V1 5_566 5_666 50.76(4)
V1 O3 V1 2_565 5_666 90.93(6)
V1 O3 V2 . 1_655 56.81(8)
V1 O3 V2 5_566 1_655 150.35(12)
V2 O3 V2 . 1_655 108.93(11)
Sr1 O3 V2 . 1_655 55.07(6)
V1 O3 V2 1_455 1_655 159.25(8)
V2 O3 V2 5_566 1_655 89.85(6)
V1 O3 V2 2_565 1_655 50.65(3)
V1 O3 V2 5_666 1_655 40.99(3)
V1 O3 V1 . 6_566 142.03(12)
V1 O3 V1 5_566 6_566 119.04(11)
V2 O3 V1 . 6_566 36.37(7)
Sr1 O3 V1 . 6_566 65.27(6)
V1 O3 V1 1_455 6_566 90.25(6)
V2 O3 V1 5_566 6_566 169.56(8)
V1 O3 V1 2_565 6_566 40.44(3)
V1 O3 V1 5_666 6_566 125.19(7)
V2 O3 V1 1_655 6_566 89.14(6)
V1 O3 V1 . 1_554 93.21(10)
V1 O3 V1 5_566 1_554 78.58(9)
V2 O3 V1 . 1_554 131.52(12)
Sr1 O3 V1 . 1_554 50.46(5)
V1 O3 V1 1_455 1_554 113.29(7)
V2 O3 V1 5_566 1_554 67.53(5)
V1 O3 V1 2_565 1_554 107.62(6)
V1 O3 V1 5_666 1_554 63.52(4)
V2 O3 V1 1_655 1_554 87.09(5)
V1 O3 V1 6_566 1_554 102.04(6)
V1 O3 V2 . 1_554 136.66(12)
V1 O3 V2 5_566 1_554 79.82(9)
V2 O3 V2 . 1_554 88.04(10)
Sr1 O3 V2 . 1_554 52.25(5)
V1 O3 V2 1_455 1_554 91.12(6)
V2 O3 V2 5_566 1_554 106.01(6)
V1 O3 V2 2_565 1_554 90.88(6)
V1 O3 V2 5_666 1_554 103.43(6)
V2 O3 V2 1_655 1_554 107.25(6)
V1 O3 V2 6_566 1_554 64.47(4)
V1 O3 V2 1_554 1_554 43.64(3)

loop_
_geom_bond_atom_site_label_1
_geom_bond_atom_site_label_2
_geom_bond_site_symmetry_2
_geom_bond_distance
Sr1 O2 . 2.473(5)
Sr1 O2 2_565 2.473(5)
Sr1 O3 2_565 2.559(3)
Sr1 O3 8_575 2.559(3)
Sr1 O3 7_655 2.559(3)
Sr1 O3 . 2.559(3)
Sr1 O1 . 2.957(3)
Sr1 O1 1_655 2.957(3)
Sr1 V1 2_565 3.5140(14)
Sr1 V1 . 3.5140(13)
Sr1 V2 1_655 3.5331(12)
Sr1 V2 . 3.5331(12)
V1 O2 1_556 1.619(5)
V1 O3 7_655 1.960(3)
V1 O3 . 1.960(3)
V1 O3 5_566 1.960(3)
V1 O3 3_566 1.960(3)
V1 V1 5_566 2.9560(10)
V1 V1 5_666 2.9560(10)
V1 V2 5_566 3.0144(14)
V1 V2 1_655 3.6273(9)
V1 V2 . 3.6273(9)
V1 O2 5_666 3.632(3)
V1 O2 5_566 3.632(3)
V1 O2 . 3.701(5)
V1 Sr1 1_556 3.7264(13)
V1 O1 5_566 3.772(4)
V1 O1 1_656 3.908(2)
V1 O1 1_556 3.908(2)
V1 O1 5_565 3.916(5)
V1 O2 5_565 3.953(4)
V1 O2 5_665 3.953(4)
V1 Sr1 5_566 4.0347(10)
V1 Sr1 5_666 4.0347(10)
V1 O3 1_655 4.145(3)
V1 O3 7 4.145(3)
V1 O3 2_565 4.166(3)
V1 O3 8_575 4.166(3)
V1 O3 3_466 4.300(3)
V1 O3 5_666 4.300(3)
V1 O3 4_546 4.369(3)
V1 O3 6_656 4.369(3)
V1 O3 7_656 4.790(3)
V1 O3 1_556 4.790(3)
V1 V1 5_667 4.8030(19)
V1 V1 5_567 4.8030(19)
V1 O2 2_566 4.906(5)
V1 V1 2_565 4.954(2)
V1 V2 5_567 5.0007(18)
V1 O3 3_567 5.187(3)
V1 O3 5_567 5.187(3)
V1 O1 . 5.261(5)
V1 O1 1_655 5.261(5)
V1 V1 1_554 5.2763(9)
V1 V1 1_556 5.2763(9)
V1 V1 1_455 5.2909(8)
V1 V1 1_655 5.2909(8)
V1 O2 1_656 5.5331(16)
V1 O2 1_456 5.5331(16)
V1 O3 8_675 5.540(3)
V1 O3 2_465 5.540(3)
V2 O1 1_556 1.613(6)
V2 O3 7 1.977(3)
V2 O3 8_575 1.977(3)
V2 O3 . 1.977(3)
V2 O3 2_465 1.977(3)
V2 V1 5_566 3.0144(14)
V2 V1 6_566 3.0144(14)
V2 Sr1 1_455 3.5331(12)
V2 V1 2_565 3.6273(9)
V2 V1 1_455 3.6273(9)
V2 V1 2_465 3.6273(9)
V2 O1 . 3.663(6)
V2 O2 2_566 3.835(3)
V2 O2 1_456 3.835(3)
V2 O2 1_556 3.835(3)
V2 O2 2_466 3.835(3)
V2 Sr1 1_556 3.9509(14)
V2 Sr1 1_456 3.9509(14)
V2 O2 6_566 4.024(5)
V2 O2 5_566 4.024(5)
V2 O2 5_565 4.128(5)
V2 O2 6_565 4.128(5)
V2 O3 3_466 4.157(3)
V2 O3 4_556 4.157(3)
V2 O3 5_566 4.157(3)
V2 O3 6_566 4.157(3)
V2 O3 1_455 4.308(3)
V2 O3 2_565 4.308(3)
V2 O3 8_475 4.308(3)
V2 O3 7_655 4.308(3)
V2 O2 1_455 4.919(4)
V2 O2 2_465 4.919(4)
V2 O2 . 4.919(4)
V2 O2 2_565 4.919(4)
V2 O3 8_576 4.960(3)
V2 O3 2_466 4.960(3)
V2 O3 1_556 4.960(3)
V2 O3 7_556 4.960(3)
V2 V1 6_567 5.0007(18)
V2 V1 5_567 5.0007(18)
V2 V2 1_556 5.2763(9)
V2 V2 1_554 5.2763(9)
V2 V2 1_655 5.2909(8)
V2 V2 1_455 5.2909(8)
V2 Sr1 5_576 5.4452(12)
V2 Sr1 5_566 5.4452(12)
V2 O1 1_656 5.531(2)
V2 O1 1_456 5.531(2)
O1 V2 1_554 1.613(6)
O1 Sr1 1_455 2.957(3)
O1 V1 6_566 3.772(4)
O1 V1 5_566 3.772(4)
O1 V1 1_454 3.908(2)
O1 V1 2_564 3.908(2)
O1 V1 2_464 3.908(2)
O1 V1 1_554 3.908(2)
O1 V1 5_565 3.916(5)
O1 V1 6_565 3.916(5)
O2 V1 1_554 1.619(5)
O2 V1 5_666 3.632(3)
O2 V1 5_566 3.632(3)
O2 V2 1_654 3.835(3)
O2 V2 1_554 3.835(3)
O2 V1 5_565 3.953(4)
O2 V1 5_665 3.953(4)
O2 V2 5_566 4.024(5)
O2 V2 5_565 4.128(5)
O2 V1 2_564 4.906(5)
O3 V1 5_566 1.960(3)
O3 V1 1_455 4.145(3)
O3 V2 5_566 4.157(3)
O3 V1 2_565 4.166(3)
O3 V1 5_666 4.300(3)
O3 V2 1_655 4.308(3)
O3 V1 6_566 4.369(3)
O3 V1 1_554 4.790(3)
O3 V2 1_554 4.960(3)
